data_7019515
loop_
_publ_author_name
'Moriuchi, Toshiyuki'
'Sakamoto, Yuki'
'Noguchi, Shunichi'
'Fujiwara, Takashi'
'Akine, Shigehisa'
'Nabeshima, Tatsuya'
'Hirao, Toshikazu'

_publ_section_title
;
 Design and controlled emission properties of bioorganometallic compounds
 composed of uracils and organoplatinum(ii) moieties.
;
_journal_issue 28
_journal_name_full 'Dalton transactions (Cambridge, England : 2003)'
_journal_page_first 8524
_journal_page_last 8531
_journal_paper_doi 10.1039/c2dt30533j
_journal_volume 41
_journal_year 2012
_chemical_formula_moiety 'C38.50 H47 Cl N4 O3 Pt'
_chemical_formula_sum 'C38.5 H47 Cl N4 O3 Pt'
_chemical_formula_weight 844.36
_space_group_IT_number 2
_symmetry_cell_setting triclinic
_symmetry_Int_Tables_number 2
_symmetry_space_group_name_Hall '-P 1'
_symmetry_space_group_name_H-M 'P -1'
_atom_sites_solution_hydrogens geom
_atom_sites_solution_primary direct
_atom_sites_solution_secondary difmap
_cell_angle_alpha 89.7533(9)
_cell_angle_beta 88.4541(9)
_cell_angle_gamma 83.7668(9)
_cell_formula_units_Z 4
_cell_length_a 12.1080(4)
_cell_length_b 14.5494(5)
_cell_length_c 20.4353(7)
_cell_measurement_reflns_used 24148
_cell_measurement_temperature 123
_cell_measurement_theta_max 27.45
_cell_measurement_theta_min 2.99
_cell_volume 3577.4(2)
_computing_cell_refinement 'RAPID AUTO'
_computing_data_collection 'RAPID AUTO (Rigaku, ????)'
_computing_data_reduction 'RAPID AUTO'
_computing_molecular_graphics 'CrystalStructure 4.0'
_computing_publication_material 'CrystalStructure 4.0 (Rigaku, 2010)'
_computing_structure_refinement 'SHELXL97 (Sheldrick, 2008)'
_computing_structure_solution SIR97
_diffrn_ambient_temperature 123
_diffrn_detector_area_resol_mean 10.000
_diffrn_measured_fraction_theta_full 0.988
_diffrn_measured_fraction_theta_max 0.988
_diffrn_measurement_device_type 'Rigaku R-AXIS RAPID'
_diffrn_measurement_method \w
_diffrn_radiation_type 'Mo K\a'
_diffrn_radiation_wavelength 0.71075
_diffrn_reflns_av_R_equivalents 0.0785
_diffrn_reflns_limit_h_max 15
_diffrn_reflns_limit_h_min -15
_diffrn_reflns_limit_k_max 18
_diffrn_reflns_limit_k_min -18
_diffrn_reflns_limit_l_max 26
_diffrn_reflns_limit_l_min -26
_diffrn_reflns_number 35082
_diffrn_reflns_theta_full 27.45
_diffrn_reflns_theta_max 27.45
_diffrn_standards_number 0
_exptl_absorpt_coefficient_mu 4.024
_exptl_absorpt_correction_T_max 0.923
_exptl_absorpt_correction_T_min 0.258
_exptl_absorpt_correction_type multi-scan
_exptl_absorpt_process_details 'ABSCOR (Rigaku, 1995)'
_exptl_crystal_colour brown
_exptl_crystal_density_diffrn 1.568
_exptl_crystal_density_method 'not measured'
_exptl_crystal_description platelet
_exptl_crystal_F_000 1700.00
_exptl_crystal_size_max 0.500
_exptl_crystal_size_mid 0.170
_exptl_crystal_size_min 0.020
_refine_diff_density_max 3.670
_refine_diff_density_min -3.570
_refine_ls_extinction_method none
_refine_ls_goodness_of_fit_ref 1.126
_refine_ls_hydrogen_treatment mixed
_refine_ls_number_parameters 726
_refine_ls_number_reflns 16181
_refine_ls_number_restraints 265
_refine_ls_R_factor_gt 0.0646
_refine_ls_shift/su_max 0.001
_refine_ls_structure_factor_coef Fsqd
_refine_ls_weighting_details 'w = 1/[\s^2^(Fo^2^)+(0.0970P)^2^+13.4193P] where P=(Fo^2^+2Fc^2^)/3'
_refine_ls_weighting_scheme calc
_refine_ls_wR_factor_ref 0.2142
_reflns_number_gt 10924
_reflns_number_total 16181
_reflns_threshold_expression F^2^>2.0\s(F^2^)
_cod_data_source_file c2dt30533j.txt
_cod_data_source_block PtU6
_cod_original_formula_sum 'C38.50 H47 Cl N4 O3 Pt'
_cod_database_code 7019515

loop_
_symmetry_equiv_pos_site_id
_symmetry_equiv_pos_as_xyz
1 +X,+Y,+Z
2 -X,-Y,-Z

loop_
_atom_site_label
_atom_site_type_symbol
_atom_site_fract_x
_atom_site_fract_y
_atom_site_fract_z
_atom_site_U_iso_or_equiv
_atom_site_adp_type
_atom_site_occupancy
_atom_site_symmetry_multiplicity
_atom_site_calc_flag
_atom_site_refinement_flags
Pt(1) Pt 0.61195(3) 0.48568(2) 0.453722(19) 0.03170(12) Uani 1.0 2 d .
Pt(2) Pt 0.74686(3) 0.57043(2) 0.276277(18) 0.03081(12) Uani 1.0 2 d .
Cl(1) Cl 0.7361(5) 0.1909(4) 0.7876(3) 0.1124(13) Uani 1.0 2 d .
Cl(2) Cl 0.8756(5) 0.3070(4) 0.7205(3) 0.1124(13) Uani 1.0 2 d .
O(1) O 0.8647(6) 0.5282(5) 0.6636(4) 0.0456(18) Uani 1.0 2 d .
O(2) O 0.7781(6) -0.0384(5) 0.4461(4) 0.0368(16) Uani 1.0 2 d .
O(3) O 0.9399(6) 0.0779(5) 0.6210(4) 0.0396(17) Uani 1.0 2 d .
O(21) O 0.4807(7) 0.4345(6) 0.1002(4) 0.0494(19) Uani 1.0 2 d .
O(22) O 0.8691(7) 0.0370(5) 0.2561(4) 0.0479(19) Uani 1.0 2 d .
O(23) O 1.0191(6) 0.1467(5) 0.4391(4) 0.0383(16) Uani 1.0 2 d .
N(1) N 0.5066(7) 0.4668(6) 0.3753(5) 0.038(2) Uani 1.0 2 d .
N(2) N 0.5719(7) 0.6142(5) 0.4232(5) 0.036(2) Uani 1.0 2 d .
N(3) N 0.7357(6) 0.1161(5) 0.4686(4) 0.0296(17) Uani 1.0 2 d .
N(4) N 0.8601(7) 0.0221(5) 0.5324(4) 0.0331(18) Uani 1.0 2 d .
N(21) N 0.8483(7) 0.6186(6) 0.3503(5) 0.037(2) Uani 1.0 2 d .
N(22) N 0.7175(7) 0.7063(5) 0.2644(5) 0.037(2) Uani 1.0 2 d .
N(23) N 0.8385(7) 0.1925(5) 0.2766(4) 0.0322(18) Uani 1.0 2 d .
N(24) N 0.9444(6) 0.0944(5) 0.3470(4) 0.0281(16) Uani 1.0 2 d .
C(1) C 0.4805(9) 0.3861(8) 0.3507(6) 0.040(3) Uani 1.0 2 d .
C(2) C 0.4152(9) 0.3805(9) 0.2981(6) 0.050(3) Uani 1.0 2 d .
C(3) C 0.3747(9) 0.4601(9) 0.2675(6) 0.047(3) Uani 1.0 2 d .
C(4) C 0.4011(9) 0.5450(8) 0.2924(6) 0.044(3) Uani 1.0 2 d .
C(5) C 0.4680(7) 0.5456(7) 0.3439(5) 0.032(2) Uani 1.0 2 d .
C(6) C 0.5029(8) 0.6296(7) 0.3730(6) 0.040(3) Uani 1.0 2 d .
C(7) C 0.4760(10) 0.7214(8) 0.3505(6) 0.049(3) Uani 1.0 2 d .
C(8) C 0.5250(10) 0.7914(8) 0.3795(6) 0.050(3) Uani 1.0 2 d .
C(9) C 0.5968(10) 0.7745(7) 0.4323(6) 0.044(3) Uani 1.0 2 d .
C(10) C 0.6197(9) 0.6825(7) 0.4539(6) 0.042(3) Uani 1.0 2 d .
C(11) C 0.6908(9) 0.6447(7) 0.5093(6) 0.045(3) Uani 1.0 2 d .
C(12) C 0.7455(9) 0.7018(7) 0.5496(6) 0.039(3) Uani 1.0 2 d .
C(13) C 0.8057(9) 0.6647(7) 0.5999(7) 0.046(3) Uani 1.0 2 d .
C(14) C 0.8118(8) 0.5727(7) 0.6115(5) 0.031(2) Uani 1.0 2 d .
C(15) C 0.7621(7) 0.5126(7) 0.5701(5) 0.032(2) Uani 1.0 2 d .
C(16) C 0.7003(8) 0.5488(6) 0.5185(6) 0.039(3) Uani 1.0 2 d .
C(17) C 0.9006(13) 0.5848(11) 0.7131(8) 0.0771(15) Uani 1.0 2 d .
C(18) C 0.9424(13) 0.5234(11) 0.7706(8) 0.0771(15) Uani 1.0 2 d .
C(19) C 0.9802(13) 0.5800(11) 0.8275(8) 0.0771(15) Uani 1.0 2 d .
C(20) C 1.0336(13) 0.5184(11) 0.8800(8) 0.0771(15) Uani 1.0 2 d .
C(21) C 1.0679(13) 0.5733(11) 0.9396(8) 0.0771(15) Uani 1.0 2 d .
C(22) C 1.1554(12) 0.6338(11) 0.9317(7) 0.0771(15) Uani 1.0 2 d .
C(23) C 1.1885(12) 0.6799(11) 0.9980(7) 0.0771(15) Uani 1.0 2 d .
C(24) C 1.2836(11) 0.7368(10) 0.9831(8) 0.0771(15) Uani 1.0 2 d .
C(25) C 0.6575(7) 0.3581(6) 0.4788(5) 0.0278(19) Uani 1.0 2 d .
C(26) C 0.6916(8) 0.2793(7) 0.4929(5) 0.034(3) Uani 1.0 2 d .
C(27) C 0.7468(8) 0.1902(6) 0.5097(5) 0.032(2) Uani 1.0 2 d .
C(28) C 0.7907(8) 0.0285(7) 0.4810(5) 0.034(3) Uani 1.0 2 d .
C(29) C 0.8753(8) 0.0929(6) 0.5755(5) 0.0267(19) Uani 1.0 2 d .
C(30) C 0.8114(8) 0.1793(6) 0.5620(5) 0.030(2) Uani 1.0 2 d .
C(31) C 0.6638(8) 0.1231(7) 0.4134(6) 0.036(3) Uani 1.0 2 d .
C(32) C 0.5493(8) 0.0926(7) 0.4288(5) 0.036(3) Uani 1.0 2 d .
C(33) C 0.4802(8) 0.0844(7) 0.3691(5) 0.038(3) Uani 1.0 2 d .
C(34) C 0.3716(8) 0.0405(7) 0.3824(5) 0.036(3) Uani 1.0 2 d .
C(35) C 0.3095(9) 0.0210(7) 0.3217(6) 0.041(3) Uani 1.0 2 d .
C(36) C 0.2507(9) 0.1062(8) 0.2880(6) 0.047(3) Uani 1.0 2 d .
C(37) C 0.1814(10) 0.0845(7) 0.2318(6) 0.048(3) Uani 1.0 2 d .
C(38) C 0.1227(11) 0.1706(8) 0.1991(7) 0.065(4) Uani 1.0 2 d .
C(51) C 0.9054(7) 0.5662(6) 0.3922(5) 0.030(2) Uani 1.0 2 d .
C(52) C 0.9676(9) 0.6080(7) 0.4441(6) 0.041(3) Uani 1.0 2 d .
C(53) C 0.9601(9) 0.7027(8) 0.4449(6) 0.045(3) Uani 1.0 2 d .
C(54) C 0.8986(9) 0.7549(7) 0.3986(6) 0.043(3) Uani 1.0 2 d .
C(55) C 0.8430(8) 0.7120(6) 0.3524(5) 0.031(2) Uani 1.0 2 d .
C(56) C 0.7739(9) 0.7627(7) 0.3015(7) 0.048(3) Uani 1.0 2 d .
C(57) C 0.7586(11) 0.8577(8) 0.2930(7) 0.057(4) Uani 1.0 2 d .
C(58) C 0.6861(12) 0.8918(8) 0.2456(7) 0.061(4) Uani 1.0 2 d .
C(59) C 0.6259(11) 0.8324(7) 0.2070(6) 0.053(3) Uani 1.0 2 d .
C(60) C 0.6463(9) 0.7382(7) 0.2176(5) 0.038(3) Uani 1.0 2 d .
C(61) C 0.5981(9) 0.6630(7) 0.1841(5) 0.037(3) Uani 1.0 2 d .
C(62) C 0.5175(9) 0.6768(7) 0.1379(6) 0.046(3) Uani 1.0 2 d .
C(63) C 0.4743(9) 0.6040(8) 0.1092(6) 0.048(3) Uani 1.0 2 d .
C(64) C 0.5176(10) 0.5123(7) 0.1260(5) 0.040(3) Uani 1.0 2 d .
C(65) C 0.5985(8) 0.4979(7) 0.1725(5) 0.030(2) Uani 1.0 2 d .
C(66) C 0.6387(7) 0.5712(6) 0.2033(4) 0.0252(18) Uani 1.0 2 d .
C(67) C 0.3870(13) 0.4447(11) 0.0580(9) 0.0830(17) Uani 1.0 2 d .
C(68) C 0.3622(13) 0.3482(11) 0.0403(9) 0.0830(17) Uani 1.0 2 d .
C(69) C 0.2712(13) 0.3454(11) -0.0079(9) 0.0830(17) Uani 1.0 2 d .
C(70) C 0.2438(13) 0.2483(11) -0.0205(9) 0.0830(17) Uani 1.0 2 d .
C(71) C 0.1581(14) 0.2433(11) -0.0733(9) 0.0830(17) Uani 1.0 2 d .
C(72) C 0.1327(12) 0.1406(10) -0.0692(8) 0.0830(17) Uani 1.0 2 d .
C(73) C 0.0449(13) 0.1196(10) -0.1114(8) 0.0830(17) Uani 1.0 2 d .
C(74) C 0.0244(13) 0.0133(9) -0.1017(8) 0.0830(17) Uani 1.0 2 d .
C(75) C 0.7778(7) 0.4386(6) 0.2891(5) 0.0286(19) Uani 1.0 2 d .
C(76) C 0.8036(8) 0.3564(6) 0.2989(5) 0.031(2) Uani 1.0 2 d .
C(77) C 0.8516(8) 0.2670(7) 0.3172(5) 0.033(2) Uani 1.0 2 d .
C(78) C 0.8834(9) 0.1025(6) 0.2912(5) 0.036(3) Uani 1.0 2 d .
C(79) C 0.9613(8) 0.1641(7) 0.3894(5) 0.034(2) Uani 1.0 2 d .
C(80) C 0.9094(8) 0.2519(6) 0.3722(5) 0.032(2) Uani 1.0 2 d .
C(81) C 0.7716(16) 0.2048(14) 0.2161(9) 0.098(2) Uani 1.0 2 d .
C(82) C 0.6471(16) 0.1999(13) 0.2319(9) 0.098(2) Uani 1.0 2 d .
C(83) C 0.5719(17) 0.1952(13) 0.1754(9) 0.098(2) Uani 1.0 2 d .
C(84) C 0.5389(17) 0.1117(13) 0.1610(9) 0.098(2) Uani 1.0 2 d .
C(85) C 0.4477(17) 0.1060(13) 0.1105(9) 0.098(2) Uani 1.0 2 d .
C(86) C 0.4368(16) 0.0065(12) 0.1017(9) 0.098(2) Uani 1.0 2 d .
C(87) C 0.3508(17) -0.0060(11) 0.0523(9) 0.098(2) Uani 1.0 2 d .
C(88) C 0.3235(16) -0.0988(11) 0.0363(8) 0.098(2) Uani 1.0 2 d .
C(90) C 0.8666(14) 0.1919(10) 0.7501(10) 0.1124(13) Uani 1.0 2 d .
H(1) H 0.5093 0.3302 0.3713 0.0484 Uiso 1.0 2 calc R
H(2) H 0.3981 0.3222 0.2829 0.0599 Uiso 1.0 2 calc R
H(3) H 0.3297 0.4584 0.2302 0.0560 Uiso 1.0 2 calc R
H(4) H 0.3717 0.6015 0.2730 0.0526 Uiso 1.0 2 calc R
H(5) H 0.4253 0.7343 0.3161 0.0587 Uiso 1.0 2 calc R
H(6) H 0.5099 0.8528 0.3635 0.0603 Uiso 1.0 2 calc R
H(7) H 0.6288 0.8234 0.4526 0.0533 Uiso 1.0 2 calc R
H(8) H 0.7402 0.7665 0.5417 0.0470 Uiso 1.0 2 calc R
H(9) H 0.8437 0.7032 0.6269 0.0553 Uiso 1.0 2 calc R
H(10) H 0.7711 0.4478 0.5777 0.0382 Uiso 1.0 2 calc R
H(11) H 0.8383 0.6302 0.7281 0.0925 Uiso 1.0 2 calc R
H(12) H 0.9612 0.6192 0.6956 0.0925 Uiso 1.0 2 calc R
H(13) H 0.8821 0.4874 0.7865 0.0925 Uiso 1.0 2 calc R
H(14) H 1.0053 0.4790 0.7551 0.0925 Uiso 1.0 2 calc R
H(15) H 1.0339 0.6216 0.8107 0.0925 Uiso 1.0 2 calc R
H(16) H 0.9152 0.6188 0.8467 0.0925 Uiso 1.0 2 calc R
H(17) H 1.1003 0.4815 0.8610 0.0925 Uiso 1.0 2 calc R
H(18) H 0.9809 0.4748 0.8951 0.0925 Uiso 1.0 2 calc R
H(19) H 1.0005 0.6116 0.9563 0.0925 Uiso 1.0 2 calc R
H(20) H 1.0906 0.5280 0.9742 0.0925 Uiso 1.0 2 calc R
H(21) H 1.1310 0.6835 0.9003 0.0925 Uiso 1.0 2 calc R
H(22) H 1.2223 0.5976 0.9123 0.0925 Uiso 1.0 2 calc R
H(23) H 1.1239 0.7199 1.0165 0.0925 Uiso 1.0 2 calc R
H(24) H 1.2112 0.6313 1.0305 0.0925 Uiso 1.0 2 calc R
H(25) H 1.3052 0.7652 1.0236 0.0925 Uiso 1.0 2 calc R
H(26) H 1.2601 0.7853 0.9514 0.0925 Uiso 1.0 2 calc R
H(27) H 1.3471 0.6967 0.9648 0.0925 Uiso 1.0 2 calc R
H(28) H 0.898(5) -0.0368(19) 0.542(3) 0.08(5) Uiso 1.0 2 d .
H(29) H 0.8150 0.2300 0.5907 0.0363 Uiso 1.0 2 calc R
H(30) H 0.6996 0.0845 0.3773 0.0436 Uiso 1.0 2 calc R
H(31) H 0.6547 0.1880 0.3980 0.0436 Uiso 1.0 2 calc R
H(32) H 0.5587 0.0319 0.4513 0.0434 Uiso 1.0 2 calc R
H(33) H 0.5086 0.1377 0.4594 0.0434 Uiso 1.0 2 calc R
H(34) H 0.5256 0.0468 0.3358 0.0458 Uiso 1.0 2 calc R
H(35) H 0.4616 0.1469 0.3504 0.0458 Uiso 1.0 2 calc R
H(36) H 0.3893 -0.0183 0.4064 0.0432 Uiso 1.0 2 calc R
H(37) H 0.3221 0.0824 0.4111 0.0432 Uiso 1.0 2 calc R
H(38) H 0.2533 -0.0212 0.3337 0.0486 Uiso 1.0 2 calc R
H(39) H 0.3626 -0.0118 0.2898 0.0486 Uiso 1.0 2 calc R
H(40) H 0.2026 0.1423 0.3208 0.0563 Uiso 1.0 2 calc R
H(41) H 0.3075 0.1457 0.2721 0.0563 Uiso 1.0 2 calc R
H(42) H 0.1248 0.0448 0.2475 0.0573 Uiso 1.0 2 calc R
H(43) H 0.2295 0.0490 0.1987 0.0573 Uiso 1.0 2 calc R
H(44) H 0.0791 0.1518 0.1626 0.0775 Uiso 1.0 2 calc R
H(45) H 0.1782 0.2097 0.1825 0.0775 Uiso 1.0 2 calc R
H(46) H 0.0732 0.2053 0.2311 0.0775 Uiso 1.0 2 calc R
H(47) H 0.9072 0.5009 0.3895 0.0360 Uiso 1.0 2 calc R
H(48) H 1.0102 0.5712 0.4748 0.0487 Uiso 1.0 2 calc R
H(49) H 0.9974 0.7331 0.4774 0.0541 Uiso 1.0 2 calc R
H(50) H 0.8952 0.8204 0.3991 0.0517 Uiso 1.0 2 calc R
H(51) H 0.7965 0.8978 0.3188 0.0685 Uiso 1.0 2 calc R
H(52) H 0.6754 0.9566 0.2382 0.0737 Uiso 1.0 2 calc R
H(53) H 0.5744 0.8570 0.1755 0.0633 Uiso 1.0 2 calc R
H(54) H 0.4910 0.7381 0.1257 0.0548 Uiso 1.0 2 calc R
H(55) H 0.4165 0.6146 0.0787 0.0582 Uiso 1.0 2 calc R
H(56) H 0.6270 0.4365 0.1834 0.0357 Uiso 1.0 2 calc R
H(57) H 0.4048 0.4795 0.0180 0.0996 Uiso 1.0 2 calc R
H(58) H 0.3219 0.4787 0.0808 0.0996 Uiso 1.0 2 calc R
H(59) H 0.4309 0.3137 0.0219 0.0996 Uiso 1.0 2 calc R
H(60) H 0.3412 0.3161 0.0809 0.0996 Uiso 1.0 2 calc R
H(61) H 0.2941 0.3732 -0.0498 0.0996 Uiso 1.0 2 calc R
H(62) H 0.2035 0.3831 0.0090 0.0996 Uiso 1.0 2 calc R
H(63) H 0.2153 0.2224 0.0207 0.0996 Uiso 1.0 2 calc R
H(64) H 0.3129 0.2094 -0.0339 0.0996 Uiso 1.0 2 calc R
H(65) H 0.1890 0.2578 -0.1171 0.0996 Uiso 1.0 2 calc R
H(66) H 0.0905 0.2863 -0.0639 0.0996 Uiso 1.0 2 calc R
H(67) H 0.2012 0.1000 -0.0811 0.0996 Uiso 1.0 2 calc R
H(68) H 0.1116 0.1265 -0.0234 0.0996 Uiso 1.0 2 calc R
H(69) H 0.0660 0.1309 -0.1577 0.0996 Uiso 1.0 2 calc R
H(70) H -0.0242 0.1600 -0.1004 0.0996 Uiso 1.0 2 calc R
H(71) H -0.0400 0.0002 -0.1267 0.0996 Uiso 1.0 2 calc R
H(72) H 0.0105 0.0011 -0.0552 0.0996 Uiso 1.0 2 calc R
H(73) H 0.0903 -0.0265 -0.1173 0.0996 Uiso 1.0 2 calc R
H(74) H 0.976(4) 0.0338(17) 0.357(3) 0.01(2) Uiso 1.0 2 d .
H(75) H 0.9154 0.3025 0.4007 0.0382 Uiso 1.0 2 calc R
H(76) H 0.7984 0.1560 0.1841 0.1181 Uiso 1.0 2 calc R
H(77) H 0.7817 0.2655 0.1960 0.1181 Uiso 1.0 2 calc R
H(78) H 0.6404 0.1448 0.2598 0.1181 Uiso 1.0 2 calc R
H(79) H 0.6194 0.2549 0.2584 0.1181 Uiso 1.0 2 calc R
H(80) H 0.5046 0.2389 0.1840 0.1181 Uiso 1.0 2 calc R
H(81) H 0.6101 0.2178 0.1359 0.1181 Uiso 1.0 2 calc R
H(82) H 0.5130 0.0847 0.2025 0.1181 Uiso 1.0 2 calc R
H(83) H 0.6054 0.0714 0.1455 0.1181 Uiso 1.0 2 calc R
H(84) H 0.3765 0.1390 0.1267 0.1181 Uiso 1.0 2 calc R
H(85) H 0.4690 0.1342 0.0685 0.1181 Uiso 1.0 2 calc R
H(86) H 0.4154 -0.0208 0.1440 0.1181 Uiso 1.0 2 calc R
H(87) H 0.5091 -0.0260 0.0868 0.1181 Uiso 1.0 2 calc R
H(88) H 0.2811 0.0305 0.0674 0.1181 Uiso 1.0 2 calc R
H(89) H 0.3746 0.0227 0.0110 0.1181 Uiso 1.0 2 calc R
H(90) H 0.2659 -0.0944 0.0034 0.1181 Uiso 1.0 2 calc R
H(91) H 0.2963 -0.1282 0.0759 0.1181 Uiso 1.0 2 calc R
H(92) H 0.3902 -0.1360 0.0190 0.1181 Uiso 1.0 2 calc R
H(93) H 0.8758 0.1473 0.7135 0.1349 Uiso 1.0 2 calc R
H(94) H 0.9255 0.1746 0.7820 0.1349 Uiso 1.0 2 calc R

loop_
_atom_site_aniso_label
_atom_site_aniso_U_11
_atom_site_aniso_U_22
_atom_site_aniso_U_33
_atom_site_aniso_U_12
_atom_site_aniso_U_13
_atom_site_aniso_U_23
Pt(1) 0.0251(2) 0.02022(18) 0.0478(3) 0.00367(14) 0.00991(16) 0.00524(15)
Pt(2) 0.0271(2) 0.01996(18) 0.0441(3) 0.00119(14) 0.00666(16) 0.00284(15)
Cl(1) 0.123(3) 0.081(2) 0.133(3) -0.019(2) 0.039(3) -0.016(2)
Cl(2) 0.123(3) 0.081(2) 0.133(3) -0.019(2) 0.039(3) -0.016(2)
O(1) 0.038(4) 0.038(4) 0.059(5) -0.000(4) 0.009(4) -0.008(4)
O(2) 0.042(4) 0.023(4) 0.044(4) 0.003(3) -0.002(4) -0.006(3)
O(3) 0.041(4) 0.025(4) 0.053(5) -0.001(3) -0.003(4) 0.006(3)
O(21) 0.049(5) 0.047(5) 0.051(5) 0.004(4) -0.009(4) 0.000(4)
O(22) 0.078(6) 0.026(4) 0.041(5) -0.008(4) -0.010(4) -0.002(3)
O(23) 0.038(4) 0.031(4) 0.044(5) 0.005(3) -0.002(4) 0.002(3)
N(1) 0.022(4) 0.045(5) 0.046(5) 0.004(4) 0.004(4) 0.002(4)
N(2) 0.022(4) 0.020(4) 0.063(6) 0.009(3) 0.011(4) 0.009(4)
N(3) 0.027(4) 0.025(4) 0.036(5) 0.002(3) 0.001(4) 0.008(4)
N(4) 0.029(4) 0.020(4) 0.048(5) 0.004(3) 0.006(4) 0.001(4)
N(21) 0.021(4) 0.037(5) 0.056(6) -0.008(4) 0.000(4) -0.004(4)
N(22) 0.042(5) 0.019(4) 0.050(6) -0.000(4) 0.003(4) -0.005(4)
N(23) 0.046(5) 0.020(4) 0.031(5) -0.003(4) 0.001(4) -0.001(3)
N(24) 0.038(5) 0.020(4) 0.026(4) 0.001(4) -0.004(4) -0.003(3)
C(1) 0.039(6) 0.039(6) 0.042(6) -0.001(5) 0.012(5) -0.001(5)
C(2) 0.036(6) 0.058(8) 0.056(8) -0.005(6) 0.013(6) -0.011(6)
C(3) 0.028(6) 0.066(8) 0.045(7) -0.003(5) 0.000(5) 0.004(6)
C(4) 0.035(6) 0.049(7) 0.046(7) 0.001(5) 0.014(5) 0.010(5)
C(5) 0.019(4) 0.046(6) 0.027(5) 0.008(4) 0.003(4) 0.011(4)
C(6) 0.025(5) 0.037(6) 0.055(7) 0.008(4) 0.013(5) 0.019(5)
C(7) 0.042(6) 0.044(7) 0.056(7) 0.012(5) 0.012(6) 0.019(6)
C(8) 0.062(8) 0.030(6) 0.054(8) 0.012(5) 0.023(6) 0.006(5)
C(9) 0.051(7) 0.033(6) 0.046(7) 0.001(5) 0.021(6) 0.003(5)
C(10) 0.037(6) 0.026(5) 0.062(7) 0.005(5) 0.017(5) 0.007(5)
C(11) 0.042(6) 0.023(5) 0.069(8) -0.006(5) 0.023(6) 0.007(5)
C(12) 0.038(6) 0.027(5) 0.052(7) -0.001(5) 0.010(5) -0.008(5)
C(13) 0.034(6) 0.030(5) 0.074(9) -0.006(5) 0.015(6) -0.006(6)
C(14) 0.030(5) 0.029(5) 0.035(6) -0.006(4) 0.003(4) -0.017(4)
C(15) 0.012(4) 0.041(6) 0.042(6) 0.003(4) -0.007(4) 0.013(5)
C(16) 0.031(5) 0.020(5) 0.066(7) -0.001(4) 0.030(5) 0.003(5)
C(17) 0.067(4) 0.079(4) 0.085(4) -0.008(3) 0.001(3) 0.002(3)
C(18) 0.067(4) 0.079(4) 0.085(4) -0.008(3) 0.001(3) 0.002(3)
C(19) 0.067(4) 0.079(4) 0.085(4) -0.008(3) 0.001(3) 0.002(3)
C(20) 0.067(4) 0.079(4) 0.085(4) -0.008(3) 0.001(3) 0.002(3)
C(21) 0.067(4) 0.079(4) 0.085(4) -0.008(3) 0.001(3) 0.002(3)
C(22) 0.067(4) 0.079(4) 0.085(4) -0.008(3) 0.001(3) 0.002(3)
C(23) 0.067(4) 0.079(4) 0.085(4) -0.008(3) 0.001(3) 0.002(3)
C(24) 0.067(4) 0.079(4) 0.085(4) -0.008(3) 0.001(3) 0.002(3)
C(25) 0.021(4) 0.022(5) 0.040(6) 0.000(4) 0.000(4) 0.000(4)
C(26) 0.025(5) 0.029(5) 0.048(6) 0.001(4) 0.007(5) 0.011(5)
C(27) 0.025(5) 0.022(5) 0.049(6) -0.006(4) 0.009(5) 0.001(4)
C(28) 0.027(5) 0.028(5) 0.046(6) 0.002(4) 0.005(5) 0.014(5)
C(29) 0.031(5) 0.017(4) 0.033(5) -0.005(4) 0.001(4) -0.003(4)
C(30) 0.032(5) 0.014(4) 0.044(6) -0.001(4) -0.003(4) -0.011(4)
C(31) 0.030(5) 0.030(5) 0.049(6) -0.004(4) -0.002(5) 0.012(5)
C(32) 0.034(5) 0.036(5) 0.040(6) -0.006(5) 0.004(5) -0.007(5)
C(33) 0.032(5) 0.036(6) 0.047(6) -0.007(5) 0.010(5) 0.008(5)
C(34) 0.030(5) 0.030(5) 0.048(6) -0.005(4) 0.000(5) 0.007(5)
C(35) 0.034(6) 0.036(6) 0.051(7) -0.004(5) 0.008(5) 0.004(5)
C(36) 0.046(7) 0.042(6) 0.051(7) 0.003(5) -0.009(6) -0.005(5)
C(37) 0.058(7) 0.034(6) 0.051(7) -0.003(5) 0.000(6) -0.011(5)
C(38) 0.068(9) 0.047(7) 0.076(10) 0.012(7) -0.021(8) 0.008(7)
C(51) 0.017(4) 0.027(5) 0.047(6) -0.000(4) -0.017(4) -0.008(4)
C(52) 0.031(6) 0.034(6) 0.056(7) -0.001(5) 0.009(5) 0.007(5)
C(53) 0.031(6) 0.049(7) 0.057(7) -0.017(5) 0.009(5) -0.011(6)
C(54) 0.038(6) 0.032(5) 0.059(7) -0.005(5) 0.015(5) -0.010(5)
C(55) 0.031(5) 0.023(5) 0.039(6) -0.006(4) 0.002(4) -0.005(4)
C(56) 0.036(6) 0.027(5) 0.079(9) 0.003(5) 0.017(6) -0.003(6)
C(57) 0.065(8) 0.030(6) 0.078(10) -0.010(6) 0.000(7) 0.001(6)
C(58) 0.078(10) 0.028(6) 0.077(10) 0.001(6) 0.009(8) 0.004(6)
C(59) 0.071(9) 0.026(5) 0.058(8) 0.011(6) -0.003(7) -0.002(5)
C(60) 0.044(6) 0.027(5) 0.042(6) 0.004(5) 0.009(5) 0.001(5)
C(61) 0.042(6) 0.031(5) 0.034(6) 0.009(5) 0.004(5) 0.009(4)
C(62) 0.048(7) 0.031(6) 0.055(7) 0.008(5) 0.007(6) 0.005(5)
C(63) 0.039(6) 0.049(7) 0.054(7) 0.010(5) -0.001(5) 0.020(6)
C(64) 0.055(7) 0.030(5) 0.036(6) -0.010(5) 0.012(5) -0.000(4)
C(65) 0.024(5) 0.027(5) 0.036(6) 0.003(4) 0.000(4) 0.004(4)
C(66) 0.028(5) 0.026(5) 0.021(5) 0.000(4) 0.000(4) -0.010(4)
C(67) 0.073(4) 0.080(4) 0.101(5) -0.026(3) -0.001(3) -0.017(4)
C(68) 0.073(4) 0.080(4) 0.101(5) -0.026(3) -0.001(3) -0.017(4)
C(69) 0.073(4) 0.080(4) 0.101(5) -0.026(3) -0.001(3) -0.017(4)
C(70) 0.073(4) 0.080(4) 0.101(5) -0.026(3) -0.001(3) -0.017(4)
C(71) 0.073(4) 0.080(4) 0.101(5) -0.026(3) -0.001(3) -0.017(4)
C(72) 0.073(4) 0.080(4) 0.101(5) -0.026(3) -0.001(3) -0.017(4)
C(73) 0.073(4) 0.080(4) 0.101(5) -0.026(3) -0.001(3) -0.017(4)
C(74) 0.073(4) 0.080(4) 0.101(5) -0.026(3) -0.001(3) -0.017(4)
C(75) 0.023(5) 0.026(5) 0.038(6) -0.008(4) -0.006(4) 0.000(4)
C(76) 0.027(5) 0.027(5) 0.040(6) -0.007(4) 0.001(4) 0.001(4)
C(77) 0.028(5) 0.029(5) 0.043(6) -0.004(4) 0.010(5) -0.000(4)
C(78) 0.049(6) 0.022(5) 0.037(6) -0.006(4) 0.008(5) -0.006(4)
C(79) 0.031(5) 0.034(5) 0.036(6) -0.000(4) 0.007(4) 0.006(4)
C(80) 0.031(5) 0.025(5) 0.038(6) -0.001(4) 0.004(4) 0.005(4)
C(81) 0.125(6) 0.098(5) 0.079(4) -0.044(4) -0.022(4) 0.018(4)
C(82) 0.125(6) 0.098(5) 0.079(4) -0.044(4) -0.022(4) 0.018(4)
C(83) 0.125(6) 0.098(5) 0.079(4) -0.044(4) -0.022(4) 0.018(4)
C(84) 0.125(6) 0.098(5) 0.079(4) -0.044(4) -0.022(4) 0.018(4)
C(85) 0.125(6) 0.098(5) 0.079(4) -0.044(4) -0.022(4) 0.018(4)
C(86) 0.125(6) 0.098(5) 0.079(4) -0.044(4) -0.022(4) 0.018(4)
C(87) 0.125(6) 0.098(5) 0.079(4) -0.044(4) -0.022(4) 0.018(4)
C(88) 0.125(6) 0.098(5) 0.079(4) -0.044(4) -0.022(4) 0.018(4)
C(90) 0.123(3) 0.081(2) 0.133(3) -0.019(2) 0.039(3) -0.016(2)

loop_
_atom_type_symbol
_atom_type_description
_atom_type_scat_dispersion_real
_atom_type_scat_dispersion_imag
_atom_type_scat_source
C C 0.0033 0.0016
;
International Tables for Crystallography
(1992, Vol. C, Tables 4.2.6.8 and 6.1.1.4)
;
H H 0.0000 0.0000
;
International Tables for Crystallography
(1992, Vol. C, Table 6.1.1.4)
;
O O 0.0106 0.0060
;
International Tables for Crystallography
(1992, Vol. C, Tables 4.2.6.8 and 6.1.1.4)
;
N N 0.0061 0.0033
;
International Tables for Crystallography
(1992, Vol. C, Tables 4.2.6.8 and 6.1.1.4)
;
Pt Pt -1.7033 8.3905
;
International Tables for Crystallography
(1992, Vol. C, Tables 4.2.6.8 and 6.1.1.4)
;
Cl Cl 0.1484 0.1585
;
International Tables for Crystallography
(1992, Vol. C, Tables 4.2.6.8 and 6.1.1.4)
;

loop_
_geom_angle_atom_site_label_1
_geom_angle_atom_site_label_2
_geom_angle_atom_site_label_3
_geom_angle
_geom_angle_publ_flag
N(1) Pt(1) N(2) 77.8(4) yes
N(1) Pt(1) C(16) 160.3(4) yes
N(1) Pt(1) C(25) 101.2(4) yes
N(2) Pt(1) C(16) 82.5(4) yes
N(2) Pt(1) C(25) 176.3(4) yes
C(16) Pt(1) C(25) 98.4(4) yes
N(21) Pt(2) N(22) 79.1(4) yes
N(21) Pt(2) C(66) 160.7(4) yes
N(21) Pt(2) C(75) 99.8(4) yes
N(22) Pt(2) C(66) 81.7(4) yes
N(22) Pt(2) C(75) 178.8(4) yes
C(66) Pt(2) C(75) 99.5(4) yes
C(14) O(1) C(17) 116.8(9) yes
C(64) O(21) C(67) 119.0(10) yes
Pt(1) N(1) C(1) 127.7(7) yes
Pt(1) N(1) C(5) 114.7(7) yes
C(1) N(1) C(5) 117.4(9) yes
Pt(1) N(2) C(6) 119.2(7) yes
Pt(1) N(2) C(10) 117.1(7) yes
C(6) N(2) C(10) 123.7(9) yes
C(27) N(3) C(28) 121.0(8) yes
C(27) N(3) C(31) 122.8(8) yes
C(28) N(3) C(31) 116.1(8) yes
C(28) N(4) C(29) 125.9(8) yes
Pt(2) N(21) C(51) 125.3(7) yes
Pt(2) N(21) C(55) 112.7(7) yes
C(51) N(21) C(55) 121.8(9) yes
Pt(2) N(22) C(56) 118.7(7) yes
Pt(2) N(22) C(60) 118.0(7) yes
C(56) N(22) C(60) 123.2(9) yes
C(77) N(23) C(78) 122.1(8) yes
C(77) N(23) C(81) 121.2(10) yes
C(78) N(23) C(81) 116.6(10) yes
C(78) N(24) C(79) 126.7(8) yes
N(1) C(1) C(2) 123.5(10) yes
C(1) C(2) C(3) 118.8(12) yes
C(2) C(3) C(4) 118.5(11) yes
C(3) C(4) C(5) 119.8(10) yes
N(1) C(5) C(4) 121.9(10) yes
N(1) C(5) C(6) 113.6(9) yes
C(4) C(5) C(6) 124.5(10) yes
N(2) C(6) C(5) 114.6(9) yes
N(2) C(6) C(7) 119.1(10) yes
C(5) C(6) C(7) 126.1(10) yes
C(6) C(7) C(8) 118.5(11) yes
C(7) C(8) C(9) 121.7(10) yes
C(8) C(9) C(10) 117.9(10) yes
N(2) C(10) C(9) 119.1(10) yes
N(2) C(10) C(11) 111.6(9) yes
C(9) C(10) C(11) 129.3(10) yes
C(10) C(11) C(12) 122.3(9) yes
C(10) C(11) C(16) 116.5(10) yes
C(12) C(11) C(16) 121.2(10) yes
C(11) C(12) C(13) 119.9(10) yes
C(12) C(13) C(14) 119.8(11) yes
O(1) C(14) C(13) 124.9(10) yes
O(1) C(14) C(15) 113.4(8) yes
C(13) C(14) C(15) 121.8(10) yes
C(14) C(15) C(16) 119.4(9) yes
Pt(1) C(16) C(11) 112.1(8) yes
Pt(1) C(16) C(15) 130.1(7) yes
C(11) C(16) C(15) 117.7(10) yes
O(1) C(17) C(18) 108.9(12) yes
C(17) C(18) C(19) 112.2(13) yes
C(18) C(19) C(20) 111.5(13) yes
C(19) C(20) C(21) 112.8(13) yes
C(20) C(21) C(22) 119.7(14) yes
C(21) C(22) C(23) 114.3(13) yes
C(22) C(23) C(24) 108.6(12) yes
Pt(1) C(25) C(26) 176.4(8) yes
C(25) C(26) C(27) 172.1(10) yes
N(3) C(27) C(26) 118.3(9) yes
N(3) C(27) C(30) 120.5(8) yes
C(26) C(27) C(30) 121.1(9) yes
O(2) C(28) N(3) 121.3(9) yes
O(2) C(28) N(4) 122.4(9) yes
N(3) C(28) N(4) 116.3(9) yes
O(3) C(29) N(4) 119.6(8) yes
O(3) C(29) C(30) 125.7(9) yes
N(4) C(29) C(30) 114.7(8) yes
C(27) C(30) C(29) 121.5(9) yes
N(3) C(31) C(32) 113.3(9) yes
C(31) C(32) C(33) 113.7(9) yes
C(32) C(33) C(34) 114.4(9) yes
C(33) C(34) C(35) 114.6(9) yes
C(34) C(35) C(36) 115.3(9) yes
C(35) C(36) C(37) 114.3(9) yes
C(36) C(37) C(38) 113.5(10) yes
N(21) C(51) C(52) 120.5(9) yes
C(51) C(52) C(53) 116.2(10) yes
C(52) C(53) C(54) 120.7(11) yes
C(53) C(54) C(55) 120.1(10) yes
N(21) C(55) C(54) 120.7(9) yes
N(21) C(55) C(56) 115.7(9) yes
C(54) C(55) C(56) 123.6(9) yes
N(22) C(56) C(55) 113.4(9) yes
N(22) C(56) C(57) 120.4(11) yes
C(55) C(56) C(57) 126.0(11) yes
C(56) C(57) C(58) 117.3(12) yes
C(57) C(58) C(59) 122.2(11) yes
C(58) C(59) C(60) 117.2(11) yes
N(22) C(60) C(59) 119.6(10) yes
N(22) C(60) C(61) 112.3(8) yes
C(59) C(60) C(61) 128.1(10) yes
C(60) C(61) C(62) 124.1(9) yes
C(60) C(61) C(66) 115.8(9) yes
C(62) C(61) C(66) 120.0(10) yes
C(61) C(62) C(63) 121.5(10) yes
C(62) C(63) C(64) 118.8(11) yes
O(21) C(64) C(63) 123.7(10) yes
O(21) C(64) C(65) 116.3(9) yes
C(63) C(64) C(65) 119.9(10) yes
C(64) C(65) C(66) 121.2(9) yes
Pt(2) C(66) C(61) 112.1(7) yes
Pt(2) C(66) C(65) 129.5(7) yes
C(61) C(66) C(65) 118.4(9) yes
O(21) C(67) C(68) 106.9(12) yes
C(67) C(68) C(69) 114.3(13) yes
C(68) C(69) C(70) 112.5(14) yes
C(69) C(70) C(71) 113.3(14) yes
C(70) C(71) C(72) 102.7(13) yes
C(71) C(72) C(73) 113.7(13) yes
C(72) C(73) C(74) 109.1(13) yes
Pt(2) C(75) C(76) 175.9(9) yes
C(75) C(76) C(77) 168.5(11) yes
N(23) C(77) C(76) 118.7(9) yes
N(23) C(77) C(80) 119.0(8) yes
C(76) C(77) C(80) 122.3(9) yes
O(22) C(78) N(23) 121.7(9) yes
O(22) C(78) N(24) 123.7(8) yes
N(23) C(78) N(24) 114.7(8) yes
O(23) C(79) N(24) 120.0(8) yes
O(23) C(79) C(80) 125.2(9) yes
N(24) C(79) C(80) 114.8(9) yes
C(77) C(80) C(79) 122.7(9) yes
N(23) C(81) C(82) 111.0(14) yes
C(81) C(82) C(83) 117.3(15) yes
C(82) C(83) C(84) 117.4(17) yes
C(83) C(84) C(85) 119.2(16) yes
C(84) C(85) C(86) 106.4(15) yes
C(85) C(86) C(87) 110.2(15) yes
C(86) C(87) C(88) 120.2(15) yes
Cl(1) C(90) Cl(2) 107.1(8) yes
C(28) N(4) H(28) 118(3) no
C(29) N(4) H(28) 116(3) no
C(78) N(24) H(74) 115(3) no
C(79) N(24) H(74) 118(3) no
N(1) C(1) H(1) 118.218 no
C(2) C(1) H(1) 118.235 no
C(1) C(2) H(2) 120.600 no
C(3) C(2) H(2) 120.617 no
C(2) C(3) H(3) 120.755 no
C(4) C(3) H(3) 120.776 no
C(3) C(4) H(4) 120.109 no
C(5) C(4) H(4) 120.116 no
C(6) C(7) H(5) 120.732 no
C(8) C(7) H(5) 120.745 no
C(7) C(8) H(6) 119.143 no
C(9) C(8) H(6) 119.147 no
C(8) C(9) H(7) 121.082 no
C(10) C(9) H(7) 121.063 no
C(11) C(12) H(8) 120.042 no
C(13) C(12) H(8) 120.035 no
C(12) C(13) H(9) 120.096 no
C(14) C(13) H(9) 120.100 no
C(14) C(15) H(10) 120.308 no
C(16) C(15) H(10) 120.304 no
O(1) C(17) H(11) 109.905 no
O(1) C(17) H(12) 109.905 no
C(18) C(17) H(11) 109.918 no
C(18) C(17) H(12) 109.918 no
H(11) C(17) H(12) 108.311 no
C(17) C(18) H(13) 109.163 no
C(17) C(18) H(14) 109.166 no
C(19) C(18) H(13) 109.165 no
C(19) C(18) H(14) 109.160 no
H(13) C(18) H(14) 107.868 no
C(18) C(19) H(15) 109.319 no
C(18) C(19) H(16) 109.317 no
C(20) C(19) H(15) 109.311 no
C(20) C(19) H(16) 109.310 no
H(15) C(19) H(16) 107.972 no
C(19) C(20) H(17) 109.039 no
C(19) C(20) H(18) 109.037 no
C(21) C(20) H(17) 109.036 no
C(21) C(20) H(18) 109.027 no
H(17) C(20) H(18) 107.804 no
C(20) C(21) H(19) 107.406 no
C(20) C(21) H(20) 107.401 no
C(22) C(21) H(19) 107.408 no
C(22) C(21) H(20) 107.413 no
H(19) C(21) H(20) 106.936 no
C(21) C(22) H(21) 108.694 no
C(21) C(22) H(22) 108.689 no
C(23) C(22) H(21) 108.689 no
C(23) C(22) H(22) 108.685 no
H(21) C(22) H(22) 107.622 no
C(22) C(23) H(23) 109.981 no
C(22) C(23) H(24) 109.984 no
C(24) C(23) H(23) 109.976 no
C(24) C(23) H(24) 109.985 no
H(23) C(23) H(24) 108.355 no
C(23) C(24) H(25) 109.467 no
C(23) C(24) H(26) 109.476 no
C(23) C(24) H(27) 109.471 no
H(25) C(24) H(26) 109.478 no
H(25) C(24) H(27) 109.468 no
H(26) C(24) H(27) 109.467 no
C(27) C(30) H(29) 119.257 no
C(29) C(30) H(29) 119.261 no
N(3) C(31) H(30) 108.902 no
N(3) C(31) H(31) 108.911 no
C(32) C(31) H(30) 108.907 no
C(32) C(31) H(31) 108.914 no
H(30) C(31) H(31) 107.738 no
C(31) C(32) H(32) 108.831 no
C(31) C(32) H(33) 108.822 no
C(33) C(32) H(32) 108.827 no
C(33) C(32) H(33) 108.822 no
H(32) C(32) H(33) 107.685 no
C(32) C(33) H(34) 108.665 no
C(32) C(33) H(35) 108.661 no
C(34) C(33) H(34) 108.676 no
C(34) C(33) H(35) 108.665 no
H(34) C(33) H(35) 107.602 no
C(33) C(34) H(36) 108.618 no
C(33) C(34) H(37) 108.626 no
C(35) C(34) H(36) 108.611 no
C(35) C(34) H(37) 108.621 no
H(36) C(34) H(37) 107.578 no
C(34) C(35) H(38) 108.440 no
C(34) C(35) H(39) 108.449 no
C(36) C(35) H(38) 108.437 no
C(36) C(35) H(39) 108.441 no
H(38) C(35) H(39) 107.487 no
C(35) C(36) H(40) 108.702 no
C(35) C(36) H(41) 108.696 no
C(37) C(36) H(40) 108.694 no
C(37) C(36) H(41) 108.683 no
H(40) C(36) H(41) 107.616 no
C(36) C(37) H(42) 108.874 no
C(36) C(37) H(43) 108.881 no
C(38) C(37) H(42) 108.874 no
C(38) C(37) H(43) 108.880 no
H(42) C(37) H(43) 107.715 no
C(37) C(38) H(44) 109.473 no
C(37) C(38) H(45) 109.468 no
C(37) C(38) H(46) 109.470 no
H(44) C(38) H(45) 109.469 no
H(44) C(38) H(46) 109.474 no
H(45) C(38) H(46) 109.473 no
N(21) C(51) H(47) 119.780 no
C(52) C(51) H(47) 119.758 no
C(51) C(52) H(48) 121.924 no
C(53) C(52) H(48) 121.923 no
C(52) C(53) H(49) 119.633 no
C(54) C(53) H(49) 119.625 no
C(53) C(54) H(50) 119.959 no
C(55) C(54) H(50) 119.957 no
C(56) C(57) H(51) 121.331 no
C(58) C(57) H(51) 121.327 no
C(57) C(58) H(52) 118.888 no
C(59) C(58) H(52) 118.898 no
C(58) C(59) H(53) 121.368 no
C(60) C(59) H(53) 121.387 no
C(61) C(62) H(54) 119.250 no
C(63) C(62) H(54) 119.221 no
C(62) C(63) H(55) 120.588 no
C(64) C(63) H(55) 120.573 no
C(64) C(65) H(56) 119.419 no
C(66) C(65) H(56) 119.427 no
O(21) C(67) H(57) 110.327 no
O(21) C(67) H(58) 110.334 no
C(68) C(67) H(57) 110.339 no
C(68) C(67) H(58) 110.328 no
H(57) C(67) H(58) 108.566 no
C(67) C(68) H(59) 108.666 no
C(67) C(68) H(60) 108.672 no
C(69) C(68) H(59) 108.665 no
C(69) C(68) H(60) 108.675 no
H(59) C(68) H(60) 107.614 no
C(68) C(69) H(61) 109.090 no
C(68) C(69) H(62) 109.076 no
C(70) C(69) H(61) 109.096 no
C(70) C(69) H(62) 109.087 no
H(61) C(69) H(62) 107.834 no
C(69) C(70) H(63) 108.921 no
C(69) C(70) H(64) 108.914 no
C(71) C(70) H(63) 108.924 no
C(71) C(70) H(64) 108.915 no
H(63) C(70) H(64) 107.742 no
C(70) C(71) H(65) 111.226 no
C(70) C(71) H(66) 111.216 no
C(72) C(71) H(65) 111.225 no
C(72) C(71) H(66) 111.221 no
H(65) C(71) H(66) 109.160 no
C(71) C(72) H(67) 108.824 no
C(71) C(72) H(68) 108.836 no
C(73) C(72) H(67) 108.833 no
C(73) C(72) H(68) 108.828 no
H(67) C(72) H(68) 107.688 no
C(72) C(73) H(69) 109.871 no
C(72) C(73) H(70) 109.872 no
C(74) C(73) H(69) 109.870 no
C(74) C(73) H(70) 109.869 no
H(69) C(73) H(70) 108.294 no
C(73) C(74) H(71) 109.468 no
C(73) C(74) H(72) 109.471 no
C(73) C(74) H(73) 109.472 no
H(71) C(74) H(72) 109.471 no
H(71) C(74) H(73) 109.469 no
H(72) C(74) H(73) 109.476 no
C(77) C(80) H(75) 118.678 no
C(79) C(80) H(75) 118.657 no
N(23) C(81) H(76) 109.424 no
N(23) C(81) H(77) 109.433 no
C(82) C(81) H(76) 109.433 no
C(82) C(81) H(77) 109.437 no
H(76) C(81) H(77) 108.029 no
C(81) C(82) H(78) 107.974 no
C(81) C(82) H(79) 107.969 no
C(83) C(82) H(78) 107.971 no
C(83) C(82) H(79) 107.977 no
H(78) C(82) H(79) 107.227 no
C(82) C(83) H(80) 107.960 no
C(82) C(83) H(81) 107.958 no
C(84) C(83) H(80) 107.952 no
C(84) C(83) H(81) 107.949 no
H(80) C(83) H(81) 107.220 no
C(83) C(84) H(82) 107.508 no
C(83) C(84) H(83) 107.512 no
C(85) C(84) H(82) 107.523 no
C(85) C(84) H(83) 107.520 no
H(82) C(84) H(83) 106.994 no
C(84) C(85) H(84) 110.445 no
C(84) C(85) H(85) 110.446 no
C(86) C(85) H(84) 110.455 no
C(86) C(85) H(85) 110.463 no
H(84) C(85) H(85) 108.645 no
C(85) C(86) H(86) 109.627 no
C(85) C(86) H(87) 109.619 no
C(87) C(86) H(86) 109.620 no
C(87) C(86) H(87) 109.619 no
H(86) C(86) H(87) 108.142 no
C(86) C(87) H(88) 107.284 no
C(86) C(87) H(89) 107.278 no
C(88) C(87) H(88) 107.291 no
C(88) C(87) H(89) 107.283 no
H(88) C(87) H(89) 106.877 no
C(87) C(88) H(90) 109.471 no
C(87) C(88) H(91) 109.460 no
C(87) C(88) H(92) 109.467 no
H(90) C(88) H(91) 109.475 no
H(90) C(88) H(92) 109.476 no
H(91) C(88) H(92) 109.479 no
Cl(1) C(90) H(93) 110.307 no
Cl(1) C(90) H(94) 110.294 no
Cl(2) C(90) H(93) 110.314 no
Cl(2) C(90) H(94) 110.313 no
H(93) C(90) H(94) 108.551 no

loop_
_geom_bond_atom_site_label_1
_geom_bond_atom_site_label_2
_geom_bond_distance
_geom_bond_publ_flag
Pt(1) N(1) 2.112(9) yes
Pt(1) N(2) 1.983(8) yes
Pt(1) C(16) 2.010(11) yes
Pt(1) C(25) 1.949(9) yes
Pt(2) N(21) 2.141(9) yes
Pt(2) N(22) 1.985(8) yes
Pt(2) C(66) 2.010(9) yes
Pt(2) C(75) 1.931(9) yes
Cl(1) C(90) 1.738(18) yes
Cl(2) C(90) 1.792(16) yes
O(1) C(14) 1.380(12) yes
O(1) C(17) 1.413(18) yes
O(2) C(28) 1.234(12) yes
O(3) C(29) 1.234(12) yes
O(21) C(64) 1.373(14) yes
O(21) C(67) 1.438(19) yes
O(22) C(78) 1.225(12) yes
O(23) C(79) 1.259(12) yes
N(1) C(1) 1.351(14) yes
N(1) C(5) 1.357(13) yes
N(2) C(6) 1.342(14) yes
N(2) C(10) 1.365(14) yes
N(3) C(27) 1.390(13) yes
N(3) C(28) 1.399(12) yes
N(3) C(31) 1.440(13) yes
N(4) C(28) 1.358(13) yes
N(4) C(29) 1.389(12) yes
N(21) C(51) 1.305(13) yes
N(21) C(55) 1.355(12) yes
N(22) C(56) 1.367(15) yes
N(22) C(60) 1.352(14) yes
N(23) C(77) 1.394(13) yes
N(23) C(78) 1.397(12) yes
N(23) C(81) 1.50(2) yes
N(24) C(78) 1.373(13) yes
N(24) C(79) 1.371(13) yes
C(1) C(2) 1.360(17) yes
C(2) C(3) 1.364(17) yes
C(3) C(4) 1.410(17) yes
C(4) C(5) 1.346(14) yes
C(5) C(6) 1.469(15) yes
C(6) C(7) 1.418(15) yes
C(7) C(8) 1.378(17) yes
C(8) C(9) 1.407(17) yes
C(9) C(10) 1.409(15) yes
C(10) C(11) 1.506(16) yes
C(11) C(12) 1.401(16) yes
C(11) C(16) 1.399(13) yes
C(12) C(13) 1.352(16) yes
C(13) C(14) 1.354(14) yes
C(14) C(15) 1.410(14) yes
C(15) C(16) 1.380(14) yes
C(17) C(18) 1.54(3) yes
C(18) C(19) 1.54(3) yes
C(19) C(20) 1.51(3) yes
C(20) C(21) 1.55(3) yes
C(21) C(22) 1.45(3) yes
C(22) C(23) 1.60(2) yes
C(23) C(24) 1.51(2) yes
C(25) C(26) 1.211(13) yes
C(26) C(27) 1.437(13) yes
C(27) C(30) 1.340(14) yes
C(29) C(30) 1.433(12) yes
C(31) C(32) 1.526(14) yes
C(32) C(33) 1.510(15) yes
C(33) C(34) 1.541(14) yes
C(34) C(35) 1.511(15) yes
C(35) C(36) 1.530(15) yes
C(36) C(37) 1.497(17) yes
C(37) C(38) 1.531(16) yes
C(51) C(52) 1.486(15) yes
C(52) C(53) 1.372(15) yes
C(53) C(54) 1.391(16) yes
C(54) C(55) 1.365(15) yes
C(55) C(56) 1.495(15) yes
C(56) C(57) 1.386(15) yes
C(57) C(58) 1.379(19) yes
C(58) C(59) 1.440(19) yes
C(59) C(60) 1.383(14) yes
C(60) C(61) 1.475(15) yes
C(61) C(62) 1.374(16) yes
C(61) C(66) 1.429(13) yes
C(62) C(63) 1.372(17) yes
C(63) C(64) 1.422(15) yes
C(64) C(65) 1.383(15) yes
C(65) C(66) 1.380(13) yes
C(67) C(68) 1.51(3) yes
C(68) C(69) 1.50(3) yes
C(69) C(70) 1.51(3) yes
C(70) C(71) 1.52(3) yes
C(71) C(72) 1.56(3) yes
C(72) C(73) 1.45(3) yes
C(73) C(74) 1.60(2) yes
C(75) C(76) 1.220(13) yes
C(76) C(77) 1.419(13) yes
C(77) C(80) 1.344(14) yes
C(79) C(80) 1.409(13) yes
C(81) C(82) 1.54(3) yes
C(82) C(83) 1.50(3) yes
C(83) C(84) 1.36(3) yes
C(84) C(85) 1.54(3) yes
C(85) C(86) 1.48(3) yes
C(86) C(87) 1.49(3) yes
C(87) C(88) 1.47(3) yes
N(4) H(28) 0.95(4) no
N(24) H(74) 0.95(3) no
C(1) H(1) 0.950 no
C(2) H(2) 0.950 no
C(3) H(3) 0.950 no
C(4) H(4) 0.950 no
C(7) H(5) 0.950 no
C(8) H(6) 0.950 no
C(9) H(7) 0.950 no
C(12) H(8) 0.950 no
C(13) H(9) 0.950 no
C(15) H(10) 0.950 no
C(17) H(11) 0.990 no
C(17) H(12) 0.990 no
C(18) H(13) 0.990 no
C(18) H(14) 0.990 no
C(19) H(15) 0.990 no
C(19) H(16) 0.990 no
C(20) H(17) 0.990 no
C(20) H(18) 0.990 no
C(21) H(19) 0.990 no
C(21) H(20) 0.990 no
C(22) H(21) 0.990 no
C(22) H(22) 0.990 no
C(23) H(23) 0.990 no
C(23) H(24) 0.990 no
C(24) H(25) 0.980 no
C(24) H(26) 0.980 no
C(24) H(27) 0.980 no
C(30) H(29) 0.950 no
C(31) H(30) 0.990 no
C(31) H(31) 0.990 no
C(32) H(32) 0.990 no
C(32) H(33) 0.990 no
C(33) H(34) 0.990 no
C(33) H(35) 0.990 no
C(34) H(36) 0.990 no
C(34) H(37) 0.990 no
C(35) H(38) 0.990 no
C(35) H(39) 0.990 no
C(36) H(40) 0.990 no
C(36) H(41) 0.990 no
C(37) H(42) 0.990 no
C(37) H(43) 0.990 no
C(38) H(44) 0.980 no
C(38) H(45) 0.980 no
C(38) H(46) 0.980 no
C(51) H(47) 0.950 no
C(52) H(48) 0.950 no
C(53) H(49) 0.950 no
C(54) H(50) 0.950 no
C(57) H(51) 0.950 no
C(58) H(52) 0.950 no
C(59) H(53) 0.950 no
C(62) H(54) 0.950 no
C(63) H(55) 0.950 no
C(65) H(56) 0.950 no
C(67) H(57) 0.990 no
C(67) H(58) 0.990 no
C(68) H(59) 0.990 no
C(68) H(60) 0.990 no
C(69) H(61) 0.990 no
C(69) H(62) 0.990 no
C(70) H(63) 0.990 no
C(70) H(64) 0.990 no
C(71) H(65) 0.990 no
C(71) H(66) 0.990 no
C(72) H(67) 0.990 no
C(72) H(68) 0.990 no
C(73) H(69) 0.990 no
C(73) H(70) 0.990 no
C(74) H(71) 0.980 no
C(74) H(72) 0.980 no
C(74) H(73) 0.980 no
C(80) H(75) 0.950 no
C(81) H(76) 0.990 no
C(81) H(77) 0.990 no
C(82) H(78) 0.990 no
C(82) H(79) 0.990 no
C(83) H(80) 0.990 no
C(83) H(81) 0.990 no
C(84) H(82) 0.990 no
C(84) H(83) 0.990 no
C(85) H(84) 0.990 no
C(85) H(85) 0.990 no
C(86) H(86) 0.990 no
C(86) H(87) 0.990 no
C(87) H(88) 0.990 no
C(87) H(89) 0.990 no
C(88) H(90) 0.980 no
C(88) H(91) 0.980 no
C(88) H(92) 0.980 no
C(90) H(93) 0.990 no
C(90) H(94) 0.990 no

loop_
_geom_contact_atom_site_label_1
_geom_contact_atom_site_label_2
_geom_contact_distance
_geom_contact_publ_flag
_geom_contact_site_symmetry_2
O(2) C(27) 3.554(11) no .
O(2) C(29) 3.567(12) no .
O(2) C(31) 2.685(11) no .
O(2) C(32) 3.214(11) no .
O(3) C(27) 3.569(12) no .
O(3) C(28) 3.541(13) no .
O(22) C(77) 3.560(12) no .
O(22) C(79) 3.569(13) no .
O(22) C(81) 2.73(2) no .
O(22) C(82) 3.43(2) no .
O(23) C(77) 3.584(12) no .
O(23) C(78) 3.573(13) no .
N(1) C(3) 2.764(15) no .
N(2) C(8) 2.730(13) no .
N(3) C(25) 3.550(11) no .
N(3) C(29) 2.796(12) no .
N(4) C(27) 2.716(11) no .
N(21) C(53) 2.754(15) no .
N(22) C(58) 2.711(14) no .
N(23) C(75) 3.586(11) no .
N(23) C(79) 2.781(13) no .
N(24) C(77) 2.712(12) no .
C(1) C(4) 2.691(15) no .
C(1) C(25) 3.423(14) no .
C(2) C(5) 2.729(17) no .
C(4) C(7) 3.067(17) no .
C(6) C(9) 2.796(16) no .
C(7) C(10) 2.791(17) no .
C(9) C(12) 3.147(16) no .
C(11) C(14) 2.724(15) no .
C(12) C(15) 2.769(14) no .
C(13) C(16) 2.801(16) no .
C(13) C(17) 2.80(2) no .
C(15) C(25) 3.305(14) no .
C(19) C(22) 3.20(3) no .
C(25) C(30) 3.494(12) no .
C(26) C(31) 2.854(14) no .
C(27) C(32) 3.382(14) no .
C(28) C(30) 2.791(14) no .
C(28) C(32) 3.181(13) no .
C(33) C(36) 3.258(15) no .
C(51) C(54) 2.741(14) no .
C(51) C(75) 3.332(14) no .
C(52) C(55) 2.776(14) no .
C(54) C(57) 3.064(17) no .
C(56) C(59) 2.783(17) no .
C(57) C(60) 2.809(17) no .
C(59) C(62) 3.101(17) no .
C(61) C(64) 2.778(15) no .
C(62) C(65) 2.774(14) no .
C(63) C(66) 2.807(15) no .
C(63) C(67) 2.86(2) no .
C(65) C(75) 3.315(13) no .
C(75) C(80) 3.460(13) no .
C(76) C(81) 2.85(3) no .
C(76) C(82) 3.43(3) no .
C(77) C(82) 3.30(3) no .
C(78) C(80) 2.788(14) no .
C(78) C(82) 3.31(2) no .
C(81) C(84) 3.47(3) no .
Pt(1) Pt(1) 3.2535(6) no 2_666
Pt(2) C(6) 3.539(10) no .
Cl(2) O(1) 3.407(9) no .
Cl(2) C(18) 3.499(17) no .
O(1) Cl(2) 3.407(9) no .
O(1) C(2) 3.570(13) no 2_666
O(1) C(3) 3.175(13) no 2_666
O(1) C(4) 3.588(13) no 2_666
O(1) C(51) 3.154(11) no 2_766
O(1) C(52) 3.437(13) no 2_766
O(2) N(24) 3.533(10) no .
O(2) C(54) 3.334(12) no 1_545
O(2) C(57) 3.507(16) no 1_545
O(3) O(23) 3.476(9) no 2_756
O(3) N(24) 2.819(10) no 2_756
O(3) C(54) 3.300(13) no 2_766
O(3) C(79) 3.598(11) no 2_756
O(3) C(90) 3.18(2) no .
O(22) C(57) 3.139(14) no 1_545
O(22) C(58) 3.236(16) no 1_545
O(22) C(74) 3.427(18) no 2_655
O(23) O(3) 3.476(9) no 2_756
O(23) N(3) 3.542(10) no .
O(23) N(4) 3.339(11) no .
O(23) N(4) 2.787(10) no 2_756
O(23) C(27) 3.556(11) no .
O(23) C(28) 3.497(12) no .
O(23) C(29) 3.380(12) no .
O(23) C(29) 3.591(10) no 2_756
O(23) C(30) 3.501(12) no .
O(23) C(53) 3.268(14) no 2_766
N(1) C(15) 3.394(12) no 2_666
N(1) C(16) 3.297(14) no 2_666
N(2) C(25) 3.370(12) no 2_666
N(3) O(23) 3.542(10) no .
N(3) N(24) 3.486(11) no .
N(3) C(79) 3.276(13) no .
N(3) C(80) 3.584(13) no .
N(4) O(23) 3.339(11) no .
N(4) O(23) 2.787(10) no 2_756
N(4) N(4) 3.597(11) no 2_756
N(4) C(34) 3.466(13) no 2_656
N(21) C(10) 3.486(14) no .
N(22) C(7) 3.359(15) no .
N(22) C(8) 3.407(15) no .
N(24) O(2) 3.533(10) no .
N(24) O(3) 2.819(10) no 2_756
N(24) N(3) 3.486(11) no .
N(24) C(28) 3.461(13) no .
C(1) C(11) 3.543(16) no 2_666
C(1) C(14) 3.589(14) no 2_666
C(1) C(15) 3.499(13) no 2_666
C(1) C(16) 3.477(15) no 2_666
C(2) O(1) 3.570(13) no 2_666
C(2) C(13) 3.465(17) no 2_666
C(2) C(14) 3.281(15) no 2_666
C(3) O(1) 3.175(13) no 2_666
C(3) C(14) 3.371(15) no 2_666
C(3) C(17) 3.478(19) no 2_666
C(3) C(64) 3.454(16) no .
C(3) C(65) 3.384(15) no .
C(4) O(1) 3.588(13) no 2_666
C(4) C(15) 3.540(14) no 2_666
C(4) C(65) 3.397(14) no .
C(4) C(66) 3.420(14) no .
C(5) C(15) 3.436(13) no 2_666
C(5) C(66) 3.536(13) no .
C(6) Pt(2) 3.539(10) no .
C(6) C(25) 3.548(14) no 2_666
C(7) N(22) 3.359(15) no .
C(7) C(60) 3.390(16) no .
C(8) N(22) 3.407(15) no .
C(8) C(56) 3.359(17) no .
C(8) C(57) 3.517(18) no .
C(9) C(55) 3.396(14) no .
C(9) C(56) 3.375(17) no .
C(10) N(21) 3.486(14) no .
C(10) C(55) 3.427(15) no .
C(11) C(1) 3.543(16) no 2_666
C(11) C(51) 3.582(14) no .
C(11) C(52) 3.560(15) no .
C(12) C(52) 3.559(15) no .
C(12) C(53) 3.323(15) no .
C(13) C(2) 3.465(17) no 2_666
C(14) C(1) 3.589(14) no 2_666
C(14) C(2) 3.281(15) no 2_666
C(14) C(3) 3.371(15) no 2_666
C(15) N(1) 3.394(12) no 2_666
C(15) C(1) 3.499(13) no 2_666
C(15) C(4) 3.540(14) no 2_666
C(15) C(5) 3.436(13) no 2_666
C(15) C(52) 3.547(13) no 2_766
C(16) N(1) 3.297(14) no 2_666
C(16) C(1) 3.477(15) no 2_666
C(16) C(51) 3.560(14) no .
C(17) C(3) 3.478(19) no 2_666
C(18) Cl(2) 3.499(17) no .
C(24) C(88) 2.73(3) no 1_666
C(25) N(2) 3.370(12) no 2_666
C(25) C(6) 3.548(14) no 2_666
C(26) C(80) 3.553(14) no .
C(27) O(23) 3.556(11) no .
C(27) C(79) 3.518(14) no .
C(27) C(80) 3.554(14) no .
C(28) O(23) 3.497(12) no .
C(28) N(24) 3.461(13) no .
C(28) C(34) 3.573(14) no 2_656
C(28) C(79) 3.509(14) no .
C(29) O(23) 3.380(12) no .
C(29) O(23) 3.591(10) no 2_756
C(29) C(35) 3.562(14) no 2_656
C(30) O(23) 3.501(12) no .
C(30) C(53) 3.409(15) no 2_766
C(31) C(78) 3.587(14) no .
C(34) N(4) 3.466(13) no 2_656
C(34) C(28) 3.573(14) no 2_656
C(35) C(29) 3.562(14) no 2_656
C(51) O(1) 3.154(11) no 2_766
C(51) C(11) 3.582(14) no .
C(51) C(16) 3.560(14) no .
C(52) O(1) 3.437(13) no 2_766
C(52) C(11) 3.560(15) no .
C(52) C(12) 3.559(15) no .
C(52) C(15) 3.547(13) no 2_766
C(53) O(23) 3.268(14) no 2_766
C(53) C(12) 3.323(15) no .
C(53) C(30) 3.409(15) no 2_766
C(54) O(2) 3.334(12) no 1_565
C(54) O(3) 3.300(13) no 2_766
C(55) C(9) 3.396(14) no .
C(55) C(10) 3.427(15) no .
C(56) C(8) 3.359(17) no .
C(56) C(9) 3.375(17) no .
C(57) O(2) 3.507(16) no 1_565
C(57) O(22) 3.139(14) no 1_565
C(57) C(8) 3.517(18) no .
C(58) O(22) 3.236(16) no 1_565
C(60) C(7) 3.390(16) no .
C(64) C(3) 3.454(16) no .
C(65) C(3) 3.384(15) no .
C(65) C(4) 3.397(14) no .
C(66) C(4) 3.420(14) no .
C(66) C(5) 3.536(13) no .
C(74) O(22) 3.427(18) no 2_655
C(78) C(31) 3.587(14) no .
C(79) O(3) 3.598(11) no 2_756
C(79) N(3) 3.276(13) no .
C(79) C(27) 3.518(14) no .
C(79) C(28) 3.509(14) no .
C(80) N(3) 3.584(13) no .
C(80) C(26) 3.553(14) no .
C(80) C(27) 3.554(14) no .
C(88) C(24) 2.73(3) no 1_444
C(90) O(3) 3.18(2) no .
Pt(1) H(1) 3.2017 no .
Pt(1) H(10) 3.2345 no .
Pt(2) H(47) 3.1537 no .
Pt(2) H(56) 3.2091 no .
O(1) H(9) 2.6386 no .
O(1) H(10) 2.4787 no .
O(1) H(13) 2.5857 no .
O(1) H(14) 2.6083 no .
O(2) H(28) 2.47(6) no .
O(2) H(30) 2.3994 no .
O(2) H(32) 2.7402 no .
O(3) H(28) 2.43(5) no .
O(3) H(29) 2.6230 no .
O(21) H(55) 2.6879 no .
O(21) H(56) 2.4906 no .
O(21) H(59) 2.5149 no .
O(21) H(60) 2.5792 no .
O(21) H(80) 3.3054 no .
O(21) H(81) 3.4500 no .
O(22) H(74) 2.46(5) no .
O(22) H(76) 2.3699 no .
O(22) H(77) 3.5985 no .
O(22) H(78) 3.0302 no .
O(23) H(74) 2.46(4) no .
O(23) H(75) 2.5985 no .
N(1) H(2) 3.2382 no .
N(1) H(4) 3.2153 no .
N(2) H(5) 3.2395 no .
N(2) H(7) 3.2547 no .
N(3) H(28) 3.20(5) no .
N(3) H(29) 3.2256 no .
N(3) H(32) 2.6139 no .
N(3) H(33) 2.7456 no .
N(4) H(29) 3.2413 no .
N(21) H(48) 3.2789 no .
N(21) H(50) 3.2185 no .
N(22) H(51) 3.2520 no .
N(22) H(53) 3.2281 no .
N(23) H(74) 3.18(4) no .
N(23) H(75) 3.2158 no .
N(23) H(78) 2.5999 no .
N(23) H(79) 2.7434 no .
N(24) H(75) 3.2045 no .
C(1) H(3) 3.2106 no .
C(1) H(31) 3.5293 no .
C(1) H(35) 3.5127 no .
C(2) H(4) 3.2428 no .
C(2) H(35) 3.5496 no .
C(3) H(1) 3.1960 no .
C(4) H(2) 3.2526 no .
C(4) H(5) 2.8458 no .
C(5) H(1) 3.1695 no .
C(5) H(3) 3.2420 no .
C(5) H(5) 2.7957 no .
C(6) H(4) 2.6823 no .
C(6) H(6) 3.2626 no .
C(7) H(4) 2.7842 no .
C(7) H(7) 3.2890 no .
C(9) H(5) 3.2908 no .
C(9) H(8) 2.8619 no .
C(10) H(6) 3.2711 no .
C(10) H(8) 2.7180 no .
C(11) H(7) 2.8746 no .
C(11) H(9) 3.2447 no .
C(11) H(10) 3.2470 no .
C(12) H(7) 2.9383 no .
C(13) H(10) 3.2635 no .
C(13) H(11) 2.6979 no .
C(13) H(12) 2.7796 no .
C(14) H(8) 3.1998 no .
C(14) H(11) 2.5688 no .
C(14) H(12) 2.6698 no .
C(15) H(9) 3.2702 no .
C(16) H(8) 3.2931 no .
C(17) H(9) 2.5146 no .
C(17) H(15) 2.6906 no .
C(17) H(16) 2.7901 no .
C(18) H(17) 2.7157 no .
C(18) H(18) 2.6774 no .
C(19) H(11) 2.7404 no .
C(19) H(12) 2.7630 no .
C(19) H(19) 2.6971 no .
C(19) H(20) 3.3660 no .
C(19) H(21) 2.9289 no .
C(19) H(22) 3.4799 no .
C(20) H(13) 2.7565 no .
C(20) H(14) 2.6570 no .
C(20) H(21) 2.8251 no .
C(20) H(22) 2.7652 no .
C(21) H(15) 2.7532 no .
C(21) H(16) 2.7153 no .
C(21) H(23) 2.8080 no .
C(21) H(24) 2.7715 no .
C(22) H(15) 2.9264 no .
C(22) H(16) 3.4546 no .
C(22) H(17) 2.7982 no .
C(22) H(18) 3.3958 no .
C(22) H(25) 3.3833 no .
C(22) H(26) 2.6966 no .
C(22) H(27) 2.6901 no .
C(23) H(19) 2.7379 no .
C(23) H(20) 2.6714 no .
C(24) H(21) 2.7149 no .
C(24) H(22) 2.6744 no .
C(25) H(1) 2.9302 no .
C(25) H(10) 2.8721 no .
C(25) H(29) 3.4295 no .
C(25) H(31) 2.9851 no .
C(26) H(1) 3.3935 no .
C(26) H(10) 3.2536 no .
C(26) H(29) 2.5802 no .
C(26) H(31) 2.4343 no .
C(26) H(33) 3.2728 no .
C(27) H(30) 3.2126 no .
C(27) H(31) 2.5691 no .
C(27) H(33) 3.2571 no .
C(28) H(30) 2.5078 no .
C(28) H(31) 3.2038 no .
C(28) H(32) 2.8847 no .
C(30) H(28) 3.23(3) no .
C(31) H(1) 3.4877 no .
C(31) H(34) 2.6653 no .
C(31) H(35) 2.7842 no .
C(32) H(36) 2.7017 no .
C(32) H(37) 2.8041 no .
C(33) H(30) 2.6665 no .
C(33) H(31) 2.8015 no .
C(33) H(38) 3.3864 no .
C(33) H(39) 2.6814 no .
C(33) H(40) 3.5414 no .
C(33) H(41) 2.9839 no .
C(34) H(32) 2.6913 no .
C(34) H(33) 2.8097 no .
C(34) H(40) 2.7254 no .
C(34) H(41) 2.7983 no .
C(35) H(34) 2.7071 no .
C(35) H(35) 2.8092 no .
C(35) H(42) 2.7250 no .
C(35) H(43) 2.7309 no .
C(36) H(34) 3.5097 no .
C(36) H(35) 3.0006 no .
C(36) H(36) 3.3857 no .
C(36) H(37) 2.6905 no .
C(36) H(44) 3.3611 no .
C(36) H(45) 2.7353 no .
C(36) H(46) 2.7386 no .
C(37) H(38) 2.6908 no .
C(37) H(39) 2.7644 no .
C(38) H(40) 2.7075 no .
C(38) H(41) 2.7135 no .
C(51) H(49) 3.3009 no .
C(52) H(50) 3.2547 no .
C(53) H(47) 3.2850 no .
C(54) H(48) 3.2691 no .
C(54) H(51) 2.8343 no .
C(55) H(47) 3.1796 no .
C(55) H(49) 3.2407 no .
C(55) H(51) 2.7872 no .
C(56) H(50) 2.6996 no .
C(56) H(52) 3.2208 no .
C(57) H(50) 2.7797 no .
C(57) H(53) 3.3217 no .
C(59) H(51) 3.3300 no .
C(59) H(54) 2.8229 no .
C(60) H(52) 3.2649 no .
C(60) H(54) 2.6945 no .
C(61) H(53) 2.8103 no .
C(61) H(55) 3.2522 no .
C(61) H(56) 3.2759 no .
C(62) H(53) 2.8940 no .
C(63) H(56) 3.2852 no .
C(63) H(57) 2.8125 no .
C(63) H(58) 2.8045 no .
C(64) H(54) 3.2653 no .
C(64) H(57) 2.6976 no .
C(64) H(58) 2.6613 no .
C(65) H(55) 3.2860 no .
C(66) H(54) 3.2846 no .
C(67) H(55) 2.5736 no .
C(67) H(61) 2.7571 no .
C(67) H(62) 2.7016 no .
C(68) H(63) 2.7250 no .
C(68) H(64) 2.6600 no .
C(68) H(84) 3.5018 no .
C(68) H(85) 3.2933 no .
C(69) H(57) 2.7284 no .
C(69) H(58) 2.7877 no .
C(69) H(65) 2.8295 no .
C(69) H(66) 2.7169 no .
C(70) H(59) 2.7140 no .
C(70) H(60) 2.6572 no .
C(70) H(67) 2.5984 no .
C(70) H(68) 2.5159 no .
C(70) H(85) 3.5717 no .
C(70) H(89) 3.5493 no .
C(71) H(61) 2.6912 no .
C(71) H(62) 2.7562 no .
C(71) H(69) 2.7218 no .
C(71) H(70) 2.7022 no .
C(72) H(63) 2.4839 no .
C(72) H(64) 2.6170 no .
C(72) H(71) 3.3174 no .
C(72) H(72) 2.6488 no .
C(72) H(73) 2.7309 no .
C(73) H(65) 2.8018 no .
C(73) H(66) 2.7333 no .
C(74) H(67) 2.6438 no .
C(74) H(68) 2.6222 no .
C(75) H(47) 2.8259 no .
C(75) H(56) 2.8679 no .
C(75) H(75) 3.3689 no .
C(75) H(77) 3.1595 no .
C(75) H(79) 3.5234 no .
C(76) H(47) 3.1857 no .
C(76) H(56) 3.3482 no .
C(76) H(75) 2.5845 no .
C(76) H(77) 2.5257 no .
C(76) H(79) 2.9447 no .
C(77) H(76) 3.2838 no .
C(77) H(77) 2.6413 no .
C(77) H(78) 3.4996 no .
C(77) H(79) 3.1101 no .
C(78) H(76) 2.5273 no .
C(78) H(77) 3.2224 no .
C(78) H(78) 3.0255 no .
C(80) H(74) 3.20(3) no .
C(81) H(80) 3.3006 no .
C(81) H(81) 2.5754 no .
C(81) H(83) 3.3061 no .
C(82) H(56) 3.5635 no .
C(82) H(82) 2.5422 no .
C(82) H(83) 2.6751 no .
C(83) H(76) 2.7504 no .
C(83) H(77) 2.8808 no .
C(83) H(84) 2.7948 no .
C(83) H(85) 2.7409 no .
C(84) H(76) 3.3214 no .
C(84) H(78) 2.4665 no .
C(84) H(79) 3.1347 no .
C(84) H(86) 2.5961 no .
C(84) H(87) 2.5813 no .
C(85) H(59) 3.5052 no .
C(85) H(60) 3.2464 no .
C(85) H(80) 2.6138 no .
C(85) H(81) 2.7449 no .
C(85) H(88) 2.5768 no .
C(85) H(89) 2.5971 no .
C(86) H(82) 2.5966 no .
C(86) H(83) 2.5273 no .
C(86) H(90) 3.3732 no .
C(86) H(91) 2.7919 no .
C(86) H(92) 2.7928 no .
C(87) H(64) 3.5792 no .
C(87) H(67) 3.5648 no .
C(87) H(84) 2.6562 no .
C(87) H(85) 2.6425 no .
C(88) H(86) 2.7911 no .
C(88) H(87) 2.8084 no .
H(1) H(2) 2.2936 no .
H(1) H(31) 2.6326 no .
H(1) H(33) 3.3242 no .
H(1) H(35) 2.8270 no .
H(2) H(3) 2.3335 no .
H(2) H(35) 2.9330 no .
H(2) H(41) 2.9118 no .
H(3) H(4) 2.3728 no .
H(4) H(5) 2.2902 no .
H(5) H(6) 2.3264 no .
H(6) H(7) 2.3606 no .
H(7) H(8) 2.3862 no .
H(8) H(9) 2.3037 no .
H(9) H(11) 2.3233 no .
H(9) H(12) 2.2806 no .
H(10) H(29) 3.1668 no .
H(11) H(13) 2.4058 no .
H(11) H(14) 2.8836 no .
H(11) H(15) 2.9362 no .
H(11) H(16) 2.6168 no .
H(12) H(13) 2.8833 no .
H(12) H(14) 2.3884 no .
H(12) H(15) 2.5348 no .
H(12) H(16) 3.1220 no .
H(13) H(15) 2.8762 no .
H(13) H(16) 2.3541 no .
H(13) H(17) 3.0792 no .
H(13) H(18) 2.5468 no .
H(14) H(15) 2.4314 no .
H(14) H(16) 2.8759 no .
H(14) H(17) 2.4810 no .
H(14) H(18) 2.8687 no .
H(15) H(17) 2.3515 no .
H(15) H(18) 2.8564 no .
H(15) H(19) 2.9986 no .
H(15) H(21) 2.4307 no .
H(15) H(22) 3.1173 no .
H(16) H(17) 2.8564 no .
H(16) H(18) 2.3810 no .
H(16) H(19) 2.4902 no .
H(16) H(20) 3.5656 no .
H(16) H(21) 3.1000 no .
H(17) H(19) 2.8702 no .
H(17) H(20) 2.4085 no .
H(17) H(21) 3.1120 no .
H(17) H(22) 2.6025 no .
H(18) H(19) 2.3923 no .
H(18) H(20) 2.3083 no .
H(19) H(21) 2.2696 no .
H(19) H(22) 2.7951 no .
H(19) H(23) 2.6191 no .
H(19) H(24) 3.0426 no .
H(20) H(21) 2.7942 no .
H(20) H(22) 2.3238 no .
H(20) H(23) 2.9991 no .
H(20) H(24) 2.5094 no .
H(21) H(23) 2.4329 no .
H(21) H(24) 2.9251 no .
H(21) H(26) 2.5163 no .
H(21) H(27) 2.9859 no .
H(22) H(23) 2.9247 no .
H(22) H(24) 2.4629 no .
H(22) H(25) 3.5809 no .
H(22) H(26) 2.9340 no .
H(22) H(27) 2.4664 no .
H(23) H(25) 2.3673 no .
H(23) H(26) 2.3669 no .
H(23) H(27) 2.8604 no .
H(24) H(25) 2.3627 no .
H(24) H(26) 2.8604 no .
H(24) H(27) 2.3714 no .
H(30) H(32) 2.4327 no .
H(30) H(33) 2.8598 no .
H(30) H(34) 2.4105 no .
H(30) H(35) 2.9908 no .
H(31) H(32) 2.8596 no .
H(31) H(33) 2.3230 no .
H(31) H(34) 3.0166 no .
H(31) H(35) 2.6832 no .
H(32) H(34) 2.4094 no .
H(32) H(35) 2.8470 no .
H(32) H(36) 2.4533 no .
H(32) H(37) 3.0140 no .
H(33) H(34) 2.8467 no .
H(33) H(35) 2.3129 no .
H(33) H(36) 3.0370 no .
H(33) H(37) 2.6903 no .
H(34) H(36) 2.4291 no .
H(34) H(37) 2.8689 no .
H(34) H(38) 3.5452 no .
H(34) H(39) 2.4454 no .
H(34) H(41) 3.1754 no .
H(35) H(36) 2.8688 no .
H(35) H(37) 2.3446 no .
H(35) H(39) 3.0009 no .
H(35) H(40) 3.2182 no .
H(35) H(41) 2.4927 no .
H(36) H(38) 2.2512 no .
H(36) H(39) 2.4132 no .
H(36) H(40) 3.5575 no .
H(37) H(38) 2.4149 no .
H(37) H(39) 2.8429 no .
H(37) H(40) 2.4733 no .
H(37) H(41) 2.9874 no .
H(38) H(40) 2.4057 no .
H(38) H(41) 2.8605 no .
H(38) H(42) 2.5002 no .
H(38) H(43) 2.9481 no .
H(39) H(40) 2.8607 no .
H(39) H(41) 2.3447 no .
H(39) H(42) 3.0543 no .
H(39) H(43) 2.5853 no .
H(40) H(42) 2.3507 no .
H(40) H(43) 2.8406 no .
H(40) H(44) 3.5933 no .
H(40) H(45) 3.0003 no .
H(40) H(46) 2.5459 no .
H(41) H(42) 2.8406 no .
H(41) H(43) 2.3457 no .
H(41) H(44) 3.5959 no .
H(41) H(45) 2.5485 no .
H(41) H(46) 3.0147 no .
H(42) H(44) 2.3621 no .
H(42) H(45) 2.8646 no .
H(42) H(46) 2.3750 no .
H(43) H(44) 2.3595 no .
H(43) H(45) 2.3776 no .
H(43) H(46) 2.8646 no .
H(47) H(48) 2.4598 no .
H(47) H(75) 2.8856 no .
H(48) H(49) 2.3439 no .
H(49) H(50) 2.3346 no .
H(50) H(51) 2.2784 no .
H(51) H(52) 2.3316 no .
H(52) H(53) 2.3936 no .
H(53) H(54) 2.3447 no .
H(54) H(55) 2.3191 no .
H(55) H(57) 2.3477 no .
H(55) H(58) 2.3900 no .
H(56) H(77) 2.9630 no .
H(56) H(79) 3.0584 no .
H(56) H(80) 3.3756 no .
H(56) H(81) 3.3604 no .
H(57) H(59) 2.4001 no .
H(57) H(60) 2.8657 no .
H(57) H(61) 2.5830 no .
H(57) H(62) 2.9500 no .
H(58) H(59) 2.8641 no .
H(58) H(60) 2.3520 no .
H(58) H(61) 3.1269 no .
H(58) H(62) 2.5884 no .
H(59) H(61) 2.3330 no .
H(59) H(62) 2.8462 no .
H(59) H(63) 3.0546 no .
H(59) H(64) 2.4932 no .
H(59) H(80) 3.5875 no .
H(59) H(81) 3.4167 no .
H(59) H(84) 3.4230 no .
H(59) H(85) 2.7705 no .
H(60) H(61) 2.8461 no .
H(60) H(62) 2.3784 no .
H(60) H(63) 2.5022 no .
H(60) H(64) 2.8667 no .
H(60) H(80) 3.0555 no .
H(60) H(84) 2.7306 no .
H(60) H(85) 2.9244 no .
H(61) H(63) 2.8537 no .
H(61) H(64) 2.3907 no .
H(61) H(65) 2.6283 no .
H(61) H(66) 2.9117 no .
H(62) H(63) 2.3387 no .
H(62) H(64) 2.8536 no .
H(62) H(65) 3.1822 no .
H(62) H(66) 2.5732 no .
H(63) H(65) 2.8784 no .
H(63) H(66) 2.4392 no .
H(63) H(67) 2.7646 no .
H(63) H(68) 2.1888 no .
H(63) H(84) 3.1096 no .
H(63) H(85) 3.3666 no .
H(63) H(88) 2.9805 no .
H(63) H(89) 3.3118 no .
H(64) H(65) 2.3517 no .
H(64) H(66) 2.8818 no .
H(64) H(67) 2.4172 no .
H(64) H(68) 2.8367 no .
H(64) H(84) 3.5140 no .
H(64) H(85) 2.9819 no .
H(64) H(88) 3.3673 no .
H(64) H(89) 2.8890 no .
H(65) H(67) 2.3981 no .
H(65) H(68) 2.9064 no .
H(65) H(69) 2.6439 no .
H(65) H(70) 3.0908 no .
H(66) H(67) 2.9086 no .
H(66) H(68) 2.4532 no .
H(66) H(69) 3.0139 no .
H(66) H(70) 2.5468 no .
H(67) H(69) 2.3032 no .
H(67) H(70) 2.8118 no .
H(67) H(71) 3.5475 no .
H(67) H(72) 2.8862 no .
H(67) H(73) 2.5176 no .
H(67) H(88) 3.3298 no .
H(67) H(89) 2.9812 no .
H(67) H(90) 3.3372 no .
H(68) H(69) 2.8114 no .
H(68) H(70) 2.3187 no .
H(68) H(71) 3.4888 no .
H(68) H(72) 2.4052 no .
H(68) H(73) 2.9808 no .
H(68) H(88) 3.0282 no .
H(68) H(89) 3.4605 no .
H(68) H(90) 3.5848 no .
H(69) H(71) 2.4782 no .
H(69) H(72) 2.9279 no .
H(69) H(73) 2.4219 no .
H(70) H(71) 2.4170 no .
H(70) H(72) 2.4835 no .
H(70) H(73) 2.9274 no .
H(72) H(90) 3.4894 no .
H(73) H(90) 3.3733 no .
H(76) H(78) 2.4463 no .
H(76) H(79) 2.8701 no .
H(76) H(81) 2.5780 no .
H(76) H(83) 2.8866 no .
H(77) H(78) 2.8675 no .
H(77) H(79) 2.3333 no .
H(77) H(80) 3.4352 no .
H(77) H(81) 2.6005 no .
H(78) H(80) 2.5705 no .
H(78) H(81) 2.7584 no .
H(78) H(82) 2.2174 no .
H(78) H(83) 2.6365 no .
H(79) H(80) 2.1187 no .
H(79) H(81) 2.5705 no .
H(79) H(82) 3.1454 no .
H(79) H(83) 3.5574 no .
H(80) H(82) 2.2645 no .
H(80) H(83) 2.7145 no .
H(80) H(84) 2.5465 no .
H(80) H(85) 2.8808 no .
H(81) H(82) 2.7139 no .
H(81) H(83) 2.1449 no .
H(81) H(84) 3.1752 no .
H(81) H(85) 2.6241 no .
H(82) H(84) 2.3656 no .
H(82) H(85) 2.8768 no .
H(82) H(86) 2.3810 no .
H(82) H(87) 2.8711 no .
H(83) H(84) 2.8746 no .
H(83) H(85) 2.4164 no .
H(83) H(86) 2.7874 no .
H(83) H(87) 2.2922 no .
H(84) H(86) 2.3495 no .
H(84) H(87) 2.8501 no .
H(84) H(88) 2.4052 no .
H(84) H(89) 2.9167 no .
H(85) H(86) 2.8501 no .
H(85) H(87) 2.3599 no .
H(85) H(88) 2.8646 no .
H(85) H(89) 2.4115 no .
H(86) H(88) 2.3476 no .
H(86) H(89) 2.8326 no .
H(86) H(91) 2.6592 no .
H(86) H(92) 3.0995 no .
H(87) H(88) 2.8323 no .
H(87) H(89) 2.3315 no .
H(87) H(91) 3.1259 no .
H(87) H(92) 2.6789 no .
H(88) H(90) 2.2705 no .
H(88) H(91) 2.3028 no .
H(88) H(92) 2.8011 no .
H(89) H(90) 2.2713 no .
H(89) H(91) 2.8012 no .
H(89) H(92) 2.3019 no .
Pt(2) H(14) 3.0602 no 2_766
Pt(2) H(17) 3.3623 no 2_766
Cl(1) H(4) 3.3995 no 2_666
Cl(1) H(5) 3.0394 no 2_666
Cl(1) H(38) 3.4961 no 2_656
Cl(1) H(39) 3.3962 no 2_656
Cl(1) H(43) 3.4807 no 2_656
Cl(1) H(54) 3.3027 no 2_666
Cl(1) H(86) 3.5016 no 2_656
Cl(1) H(91) 2.9595 no 2_656
Cl(2) H(4) 3.1412 no 2_666
Cl(2) H(13) 2.9667 no .
Cl(2) H(14) 3.1875 no .
Cl(2) H(29) 3.0222 no .
O(1) H(3) 3.1480 no 2_666
O(1) H(47) 2.9282 no 2_766
O(1) H(48) 3.4242 no 2_766
O(2) H(7) 2.8459 no 1_545
O(2) H(8) 3.5024 no 1_545
O(2) H(37) 3.2169 no 2_656
O(2) H(50) 2.5432 no 1_545
O(2) H(51) 2.7630 no 1_545
O(2) H(74) 3.23(5) no .
O(3) H(38) 2.7026 no 2_656
O(3) H(42) 3.3419 no 2_656
O(3) H(49) 3.5368 no 2_766
O(3) H(50) 2.6337 no 2_766
O(3) H(51) 3.5056 no 2_766
O(3) H(74) 1.88(3) no 2_756
O(3) H(93) 2.2264 no .
O(3) H(94) 3.5762 no .
O(21) H(3) 3.1826 no .
O(21) H(22) 3.5784 no 2_766
O(21) H(27) 2.9616 no 2_766
O(21) H(57) 3.0816 no 2_665
O(22) H(30) 3.2028 no .
O(22) H(42) 3.1100 no 1_655
O(22) H(51) 2.6117 no 1_545
O(22) H(52) 2.7651 no 1_545
O(22) H(69) 3.1894 no 2_655
O(22) H(71) 3.3221 no 2_655
O(22) H(73) 2.8670 no 2_655
O(23) H(8) 3.3332 no 2_766
O(23) H(9) 3.1617 no 2_766
O(23) H(28) 1.84(4) no 2_756
O(23) H(40) 3.2353 no 1_655
O(23) H(49) 2.4376 no 2_766
O(23) H(50) 3.5408 no 2_766
N(1) H(10) 3.5640 no 2_666
N(3) H(36) 3.3276 no 2_656
N(4) H(28) 3.29(6) no 2_756
N(4) H(36) 3.2428 no 2_656
N(4) H(37) 3.0142 no 2_656
N(4) H(38) 3.0295 no 2_656
N(4) H(74) 3.09(5) no 2_756
N(21) H(14) 3.0123 no 2_766
N(22) H(65) 3.2483 no 2_665
N(23) H(30) 3.1449 no .
N(23) H(31) 3.2922 no .
N(23) H(46) 2.9904 no 1_655
N(24) H(28) 3.06(5) no 2_756
N(24) H(30) 3.0298 no .
N(24) H(40) 3.3051 no 1_655
N(24) H(42) 2.9754 no 1_655
N(24) H(46) 3.3098 no 1_655
N(24) H(51) 3.5923 no 1_545
C(1) H(79) 3.0321 no .
C(2) H(11) 3.1502 no 2_666
C(2) H(56) 3.5839 no .
C(2) H(79) 3.0059 no .
C(2) H(80) 3.2051 no .
C(3) H(11) 3.0175 no 2_666
C(3) H(13) 3.3350 no 2_666
C(3) H(56) 3.4492 no .
C(4) H(10) 3.3240 no 2_666
C(5) H(10) 3.2629 no 2_666
C(8) H(33) 3.4542 no 2_666
C(8) H(36) 3.1052 no 1_565
C(9) H(33) 2.7716 no 2_666
C(10) H(33) 3.3775 no 2_666
C(11) H(1) 3.3844 no 2_666
C(12) H(1) 3.5193 no 2_666
C(12) H(37) 3.2564 no 2_666
C(12) H(49) 3.4263 no .
C(13) H(2) 3.3841 no 2_666
C(13) H(40) 3.2387 no 2_666
C(13) H(49) 3.5777 no .
C(13) H(75) 3.4602 no 2_766
C(14) H(2) 3.5136 no 2_666
C(14) H(47) 3.4534 no 2_766
C(14) H(48) 3.3153 no 2_766
C(15) H(48) 3.0131 no 2_766
C(17) H(3) 3.1166 no 2_666
C(17) H(46) 3.3146 no 2_666
C(17) H(47) 3.2392 no 2_766
C(18) H(3) 3.2761 no 2_666
C(19) H(45) 3.4381 no 2_666
C(19) H(46) 3.3440 no 2_666
C(20) H(20) 3.3990 no 2_767
C(20) H(66) 3.5638 no 1_656
C(21) H(18) 3.4955 no 2_767
C(21) H(19) 3.5759 no 2_767
C(21) H(20) 3.0609 no 2_767
C(21) H(62) 3.3870 no 1_656
C(21) H(62) 3.4168 no 2_666
C(22) H(56) 3.5525 no 2_766
C(22) H(77) 3.1037 no 2_766
C(23) H(55) 3.3028 no 1_656
C(23) H(66) 3.5864 no 2_666
C(23) H(70) 3.5457 no 2_666
C(23) H(90) 3.5144 no 1_666
C(24) H(55) 3.0138 no 1_656
C(24) H(59) 3.4549 no 2_766
C(24) H(81) 2.8319 no 2_766
C(24) H(90) 2.4776 no 1_666
C(24) H(91) 2.7547 no 1_666
C(24) H(92) 2.4927 no 1_666
C(25) H(75) 3.4856 no .
C(26) H(75) 3.3063 no .
C(27) H(36) 3.5530 no 2_656
C(27) H(49) 3.4215 no 2_766
C(27) H(75) 3.4993 no .
C(28) H(36) 3.1395 no 2_656
C(28) H(37) 3.0992 no 2_656
C(28) H(50) 3.5592 no 1_545
C(28) H(74) 3.34(5) no .
C(29) H(36) 3.5019 no 2_656
C(29) H(38) 2.6712 no 2_656
C(29) H(49) 3.2699 no 2_766
C(29) H(50) 3.2286 no 2_766
C(29) H(74) 2.82(4) no 2_756
C(29) H(93) 2.9311 no .
C(30) H(36) 3.5989 no 2_656
C(30) H(38) 3.2734 no 2_656
C(30) H(49) 2.8572 no 2_766
C(30) H(93) 3.2323 no .
C(31) H(78) 3.1704 no .
C(32) H(7) 3.3443 no 2_666
C(32) H(32) 3.3609 no 2_656
C(33) H(6) 3.3520 no 1_545
C(33) H(78) 3.1053 no .
C(33) H(82) 3.4171 no .
C(34) H(6) 3.0645 no 1_545
C(34) H(8) 3.3506 no 2_666
C(34) H(28) 3.58(6) no 2_656
C(35) H(6) 3.3788 no 1_545
C(35) H(93) 3.5832 no 2_656
C(36) H(9) 3.3564 no 2_666
C(36) H(82) 3.5670 no .
C(37) H(71) 3.1208 no 2_555
C(37) H(84) 3.3065 no .
C(37) H(86) 3.5215 no .
C(37) H(88) 3.5982 no .
C(38) H(11) 3.3487 no 2_666
C(38) H(15) 3.3983 no 2_666
C(38) H(16) 3.1879 no 2_666
C(38) H(71) 3.1648 no 2_555
C(38) H(84) 3.3603 no .
C(51) H(12) 3.4703 no 2_766
C(51) H(14) 3.2173 no 2_766
C(51) H(48) 3.4759 no 2_766
C(52) H(10) 3.1991 no 2_766
C(52) H(48) 3.0742 no 2_766
C(53) H(8) 3.3253 no .
C(53) H(29) 3.0608 no 2_766
C(53) H(75) 3.5315 no 2_766
C(54) H(7) 3.4628 no .
C(54) H(8) 3.4474 no .
C(54) H(29) 3.5119 no 2_766
C(55) H(7) 3.5177 no .
C(56) H(6) 3.5266 no .
C(56) H(7) 3.5786 no .
C(57) H(6) 3.3115 no .
C(57) H(69) 3.4554 no 2_665
C(58) H(6) 3.2643 no .
C(58) H(34) 3.3400 no 1_565
C(58) H(69) 3.4423 no 2_665
C(58) H(82) 3.4425 no 1_565
C(58) H(83) 3.3876 no 1_565
C(59) H(6) 3.4603 no .
C(59) H(65) 3.0462 no 2_665
C(59) H(67) 3.4791 no 2_665
C(59) H(86) 3.4185 no 1_565
C(59) H(87) 3.4329 no 1_565
C(60) H(5) 3.3108 no .
C(60) H(65) 2.8294 no 2_665
C(61) H(4) 3.4449 no .
C(61) H(5) 3.4619 no .
C(61) H(61) 3.0309 no 2_665
C(61) H(65) 3.2077 no 2_665
C(62) H(4) 3.4730 no .
C(62) H(59) 3.3146 no 2_665
C(62) H(61) 2.9000 no 2_665
C(62) H(64) 3.4582 no 2_665
C(63) H(4) 3.5401 no .
C(63) H(24) 3.5904 no 1_454
C(63) H(25) 3.4463 no 1_454
C(63) H(27) 3.5586 no 1_454
C(63) H(57) 3.1325 no 2_665
C(63) H(59) 3.1685 no 2_665
C(63) H(61) 3.0764 no 2_665
C(64) H(3) 3.2312 no .
C(64) H(22) 3.4465 no 2_766
C(64) H(57) 3.0704 no 2_665
C(64) H(61) 3.3183 no 2_665
C(65) H(3) 3.5373 no .
C(65) H(4) 3.5861 no .
C(65) H(22) 2.9680 no 2_766
C(65) H(61) 3.4365 no 2_665
C(66) H(4) 3.4825 no .
C(66) H(17) 3.3997 no 2_766
C(66) H(61) 3.3380 no 2_665
C(67) H(3) 3.5713 no .
C(67) H(24) 3.3189 no 1_454
C(67) H(57) 3.2193 no 2_665
C(68) H(27) 3.5089 no 2_766
C(69) H(19) 3.4198 no 2_666
C(69) H(20) 3.2778 no 1_454
C(71) H(19) 3.5753 no 2_666
C(71) H(23) 3.5622 no 2_666
C(73) H(23) 3.4894 no 2_666
C(73) H(94) 2.7160 no 1_454
C(74) H(44) 3.1078 no 2_555
C(74) H(72) 3.2310 no 2_555
C(74) H(76) 3.4919 no 2_655
C(74) H(94) 3.4772 no 1_454
C(75) H(12) 3.2041 no 2_766
C(75) H(14) 3.1133 no 2_766
C(75) H(15) 3.0736 no 2_766
C(76) H(12) 2.9126 no 2_766
C(76) H(15) 2.9791 no 2_766
C(77) H(12) 2.9539 no 2_766
C(77) H(15) 3.4106 no 2_766
C(77) H(30) 3.5860 no .
C(77) H(31) 3.1772 no .
C(77) H(46) 3.2147 no 1_655
C(78) H(30) 2.8331 no .
C(78) H(31) 3.5949 no .
C(78) H(42) 3.0618 no 1_655
C(78) H(46) 3.0987 no 1_655
C(78) H(51) 3.3057 no 1_545
C(79) H(9) 3.2188 no 2_766
C(79) H(28) 2.78(5) no 2_756
C(79) H(30) 3.5039 no .
C(79) H(40) 3.1909 no 1_655
C(79) H(46) 3.5461 no 1_655
C(79) H(49) 3.1895 no 2_766
C(80) H(9) 3.1295 no 2_766
C(80) H(12) 2.8970 no 2_766
C(80) H(31) 3.3434 no .
C(80) H(46) 3.4814 no 1_655
C(80) H(49) 3.3187 no 2_766
C(81) H(21) 3.1503 no 2_766
C(81) H(26) 3.4558 no 2_766
C(81) H(73) 3.5390 no 2_655
C(82) H(2) 3.4673 no .
C(82) H(30) 3.4460 no .
C(82) H(31) 3.3994 no .
C(82) H(34) 3.4832 no .
C(82) H(35) 3.4005 no .
C(82) H(52) 3.5210 no 1_545
C(83) H(2) 3.4074 no .
C(83) H(26) 3.2813 no 2_766
C(83) H(27) 3.4325 no 2_766
C(84) H(41) 3.5510 no .
C(84) H(52) 3.1007 no 1_545
C(85) H(43) 3.3346 no .
C(85) H(92) 3.3083 no 2_655
C(86) H(43) 3.1650 no .
C(86) H(53) 3.0172 no 1_545
C(86) H(89) 3.1947 no 2_655
C(87) H(25) 3.4879 no 1_444
C(87) H(43) 3.3575 no .
C(87) H(87) 3.3268 no 2_655
C(87) H(89) 3.5186 no 2_655
C(88) H(25) 2.0324 no 1_444
C(88) H(26) 2.6119 no 1_444
C(88) H(27) 3.3007 no 1_444
C(88) H(54) 3.4913 no 1_545
C(88) H(85) 3.2563 no 2_655
C(90) H(29) 3.3666 no .
C(90) H(38) 3.4879 no 2_656
C(90) H(42) 3.4346 no 2_656
C(90) H(69) 3.1513 no 1_656
C(90) H(70) 3.3706 no 1_656
H(1) C(11) 3.3844 no 2_666
H(1) C(12) 3.5193 no 2_666
H(1) H(79) 2.7999 no .
H(2) C(13) 3.3841 no 2_666
H(2) C(14) 3.5136 no 2_666
H(2) C(82) 3.4673 no .
H(2) C(83) 3.4074 no .
H(2) H(9) 3.4704 no 2_666
H(2) H(11) 2.8858 no 2_666
H(2) H(79) 2.7842 no .
H(2) H(80) 2.5993 no .
H(3) O(1) 3.1480 no 2_666
H(3) O(21) 3.1826 no .
H(3) C(17) 3.1166 no 2_666
H(3) C(18) 3.2761 no 2_666
H(3) C(64) 3.2312 no .
H(3) C(65) 3.5373 no .
H(3) C(67) 3.5713 no .
H(3) H(11) 2.6437 no 2_666
H(3) H(13) 2.6299 no 2_666
H(3) H(58) 3.0704 no .
H(4) Cl(1) 3.3995 no 2_666
H(4) Cl(2) 3.1412 no 2_666
H(4) C(61) 3.4449 no .
H(4) C(62) 3.4730 no .
H(4) C(63) 3.5401 no .
H(4) C(65) 3.5861 no .
H(4) C(66) 3.4825 no .
H(4) H(10) 3.5738 no 2_666
H(5) Cl(1) 3.0394 no 2_666
H(5) C(60) 3.3108 no .
H(5) C(61) 3.4619 no .
H(5) H(29) 3.4256 no 2_666
H(6) C(33) 3.3520 no 1_565
H(6) C(34) 3.0645 no 1_565
H(6) C(35) 3.3788 no 1_565
H(6) C(56) 3.5266 no .
H(6) C(57) 3.3115 no .
H(6) C(58) 3.2643 no .
H(6) C(59) 3.4603 no .
H(6) H(32) 3.2855 no 1_565
H(6) H(34) 2.9026 no 1_565
H(6) H(36) 2.4018 no 1_565
H(6) H(38) 3.4989 no 1_565
H(6) H(39) 2.9478 no 1_565
H(7) O(2) 2.8459 no 1_565
H(7) C(32) 3.3443 no 2_666
H(7) C(54) 3.4628 no .
H(7) C(55) 3.5177 no .
H(7) C(56) 3.5786 no .
H(7) H(32) 3.0604 no 1_565
H(7) H(32) 3.4917 no 2_666
H(7) H(33) 2.4420 no 2_666
H(7) H(37) 3.2066 no 2_666
H(7) H(50) 3.3739 no .
H(7) H(51) 3.5957 no .
H(8) O(2) 3.5024 no 1_565
H(8) O(23) 3.3332 no 2_766
H(8) C(34) 3.3506 no 2_666
H(8) C(53) 3.3253 no .
H(8) C(54) 3.4474 no .
H(8) H(33) 3.1795 no 2_666
H(8) H(35) 3.3900 no 2_666
H(8) H(37) 2.4404 no 2_666
H(8) H(40) 3.2364 no 2_666
H(8) H(49) 3.3334 no .
H(8) H(50) 3.5536 no .
H(9) O(23) 3.1617 no 2_766
H(9) C(36) 3.3564 no 2_666
H(9) C(79) 3.2188 no 2_766
H(9) C(80) 3.1295 no 2_766
H(9) H(2) 3.4704 no 2_666
H(9) H(40) 2.4949 no 2_666
H(9) H(41) 3.3779 no 2_666
H(9) H(46) 3.4176 no 2_666
H(9) H(49) 3.5837 no .
H(9) H(75) 2.9476 no 2_766
H(10) N(1) 3.5640 no 2_666
H(10) C(4) 3.3240 no 2_666
H(10) C(5) 3.2629 no 2_666
H(10) C(52) 3.1991 no 2_766
H(10) H(4) 3.5738 no 2_666
H(10) H(48) 2.8172 no 2_766
H(11) C(2) 3.1502 no 2_666
H(11) C(3) 3.0175 no 2_666
H(11) C(38) 3.3487 no 2_666
H(11) H(2) 2.8858 no 2_666
H(11) H(3) 2.6437 no 2_666
H(11) H(40) 3.4421 no 2_666
H(11) H(41) 3.5363 no 2_666
H(11) H(45) 2.9534 no 2_666
H(11) H(46) 2.8628 no 2_666
H(12) C(51) 3.4703 no 2_766
H(12) C(75) 3.2041 no 2_766
H(12) C(76) 2.9126 no 2_766
H(12) C(77) 2.9539 no 2_766
H(12) C(80) 2.8970 no 2_766
H(12) H(46) 2.9500 no 2_666
H(12) H(47) 2.8087 no 2_766
H(12) H(75) 2.7551 no 2_766
H(13) Cl(2) 2.9667 no .
H(13) C(3) 3.3350 no 2_666
H(13) H(3) 2.6299 no 2_666
H(14) Pt(2) 3.0602 no 2_766
H(14) Cl(2) 3.1875 no .
H(14) N(21) 3.0123 no 2_766
H(14) C(51) 3.2173 no 2_766
H(14) C(75) 3.1133 no 2_766
H(14) H(47) 3.1361 no 2_766
H(15) C(38) 3.3983 no 2_666
H(15) C(75) 3.0736 no 2_766
H(15) C(76) 2.9791 no 2_766
H(15) C(77) 3.4106 no 2_766
H(15) H(44) 3.4689 no 2_666
H(15) H(45) 3.3551 no 2_666
H(15) H(46) 2.8439 no 2_666
H(15) H(77) 2.9117 no 2_766
H(16) C(38) 3.1879 no 2_666
H(16) H(44) 3.3491 no 2_666
H(16) H(45) 2.6956 no 2_666
H(16) H(46) 3.0210 no 2_666
H(16) H(60) 3.4431 no 2_666
H(16) H(62) 3.2480 no 2_666
H(17) Pt(2) 3.3623 no 2_766
H(17) C(66) 3.3997 no 2_766
H(17) H(61) 3.2739 no 1_656
H(17) H(62) 3.5394 no 1_656
H(17) H(65) 3.3481 no 1_656
H(17) H(66) 3.2355 no 1_656
H(18) C(21) 3.4955 no 2_767
H(18) H(19) 3.2845 no 2_767
H(18) H(20) 2.7866 no 2_767
H(18) H(24) 3.2672 no 2_767
H(18) H(62) 3.4497 no 2_666
H(18) H(66) 3.0393 no 1_656
H(19) C(21) 3.5759 no 2_767
H(19) C(69) 3.4198 no 2_666
H(19) C(71) 3.5753 no 2_666
H(19) H(18) 3.2845 no 2_767
H(19) H(20) 2.7800 no 2_767
H(19) H(62) 2.5450 no 2_666
H(19) H(63) 3.3847 no 2_666
H(19) H(66) 2.7918 no 2_666
H(20) C(20) 3.3990 no 2_767
H(20) C(21) 3.0609 no 2_767
H(20) C(69) 3.2778 no 1_656
H(20) H(18) 2.7866 no 2_767
H(20) H(19) 2.7800 no 2_767
H(20) H(20) 2.6156 no 2_767
H(20) H(61) 3.1821 no 1_656
H(20) H(62) 2.4956 no 1_656
H(21) C(81) 3.1503 no 2_766
H(21) H(44) 3.5636 no 2_666
H(21) H(76) 3.0797 no 2_766
H(21) H(77) 2.3635 no 2_766
H(22) O(21) 3.5784 no 2_766
H(22) C(64) 3.4465 no 2_766
H(22) C(65) 2.9680 no 2_766
H(22) H(56) 2.6507 no 2_766
H(22) H(57) 3.4495 no 1_656
H(22) H(61) 3.3795 no 1_656
H(22) H(77) 2.9689 no 2_766
H(23) C(71) 3.5622 no 2_666
H(23) C(73) 3.4894 no 2_666
H(23) H(66) 2.7565 no 2_666
H(23) H(68) 3.4271 no 2_666
H(23) H(70) 2.6275 no 2_666
H(23) H(90) 3.3620 no 1_666
H(23) H(91) 3.4450 no 1_666
H(24) C(63) 3.5904 no 1_656
H(24) C(67) 3.3189 no 1_656
H(24) H(18) 3.2672 no 2_767
H(24) H(55) 2.6847 no 1_656
H(24) H(57) 3.0476 no 1_656
H(24) H(58) 2.6816 no 1_656
H(25) C(63) 3.4463 no 1_656
H(25) C(87) 3.4879 no 1_666
H(25) C(88) 2.0324 no 1_666
H(25) H(54) 3.1018 no 1_656
H(25) H(55) 2.7038 no 1_656
H(25) H(59) 3.3837 no 2_766
H(25) H(81) 3.4071 no 2_766
H(25) H(90) 2.0880 no 1_666
H(25) H(91) 1.8788 no 1_666
H(25) H(92) 1.8572 no 1_666
H(26) C(81) 3.4558 no 2_766
H(26) C(83) 3.2813 no 2_766
H(26) C(88) 2.6119 no 1_666
H(26) H(73) 3.5492 no 1_666
H(26) H(76) 2.9765 no 2_766
H(26) H(77) 3.1710 no 2_766
H(26) H(81) 2.3445 no 2_766
H(26) H(83) 3.3843 no 2_766
H(26) H(90) 2.0600 no 1_666
H(26) H(91) 2.9080 no 1_666
H(26) H(92) 2.4955 no 1_666
H(27) O(21) 2.9616 no 2_766
H(27) C(63) 3.5586 no 1_656
H(27) C(68) 3.5089 no 2_766
H(27) C(83) 3.4325 no 2_766
H(27) C(88) 3.3007 no 1_666
H(27) H(55) 2.7228 no 1_656
H(27) H(56) 3.5915 no 2_766
H(27) H(57) 3.3457 no 1_656
H(27) H(59) 2.6979 no 2_766
H(27) H(81) 2.4731 no 2_766
H(27) H(85) 3.5448 no 2_766
H(27) H(90) 3.1863 no 1_666
H(27) H(91) 3.4139 no 1_666
H(27) H(92) 2.7849 no 1_666
H(28) O(23) 1.84(4) no 2_756
H(28) N(4) 3.29(6) no 2_756
H(28) N(24) 3.06(5) no 2_756
H(28) C(34) 3.58(6) no 2_656
H(28) C(79) 2.78(5) no 2_756
H(28) H(28) 3.25(7) no 2_756
H(28) H(37) 2.9458 no 2_656
H(28) H(38) 3.1523 no 2_656
H(28) H(40) 3.4454 no 2_656
H(28) H(50) 3.5936 no 1_545
H(28) H(74) 2.60(7) no 2_756
H(29) Cl(2) 3.0222 no .
H(29) C(53) 3.0608 no 2_766
H(29) C(54) 3.5119 no 2_766
H(29) C(90) 3.3666 no .
H(29) H(5) 3.4256 no 2_666
H(29) H(38) 3.5694 no 2_656
H(29) H(49) 2.7344 no 2_766
H(29) H(50) 3.5175 no 2_766
H(29) H(93) 2.8579 no .
H(30) O(22) 3.2028 no .
H(30) N(23) 3.1449 no .
H(30) N(24) 3.0298 no .
H(30) C(77) 3.5860 no .
H(30) C(78) 2.8331 no .
H(30) C(79) 3.5039 no .
H(30) C(82) 3.4460 no .
H(30) H(51) 3.0733 no 1_545
H(30) H(52) 3.4399 no 1_545
H(30) H(74) 3.3573 no .
H(30) H(78) 2.6440 no .
H(30) H(79) 3.5420 no .
H(31) N(23) 3.2922 no .
H(31) C(77) 3.1772 no .
H(31) C(78) 3.5949 no .
H(31) C(80) 3.3434 no .
H(31) C(82) 3.3994 no .
H(31) H(78) 2.9092 no .
H(31) H(79) 3.0355 no .
H(32) C(32) 3.3609 no 2_656
H(32) H(6) 3.2855 no 1_545
H(32) H(7) 3.0604 no 1_545
H(32) H(7) 3.4917 no 2_666
H(32) H(32) 2.6385 no 2_656
H(32) H(33) 3.2252 no 2_656
H(32) H(36) 2.9930 no 2_656
H(32) H(37) 3.5223 no 2_656
H(33) C(8) 3.4542 no 2_666
H(33) C(9) 2.7716 no 2_666
H(33) C(10) 3.3775 no 2_666
H(33) H(7) 2.4420 no 2_666
H(33) H(8) 3.1795 no 2_666
H(33) H(32) 3.2252 no 2_656
H(33) H(36) 3.4277 no 2_656
H(34) C(58) 3.3400 no 1_545
H(34) C(82) 3.4832 no .
H(34) H(6) 2.9026 no 1_545
H(34) H(52) 2.8818 no 1_545
H(34) H(78) 2.5835 no .
H(34) H(82) 2.7828 no .
H(35) C(82) 3.4005 no .
H(35) H(8) 3.3900 no 2_666
H(35) H(78) 2.8080 no .
H(35) H(79) 3.1754 no .
H(35) H(82) 3.1844 no .
H(36) N(3) 3.3276 no 2_656
H(36) N(4) 3.2428 no 2_656
H(36) C(8) 3.1052 no 1_545
H(36) C(27) 3.5530 no 2_656
H(36) C(28) 3.1395 no 2_656
H(36) C(29) 3.5019 no 2_656
H(36) C(30) 3.5989 no 2_656
H(36) H(6) 2.4018 no 1_545
H(36) H(32) 2.9930 no 2_656
H(36) H(33) 3.4277 no 2_656
H(37) O(2) 3.2169 no 2_656
H(37) N(4) 3.0142 no 2_656
H(37) C(12) 3.2564 no 2_666
H(37) C(28) 3.0992 no 2_656
H(37) H(7) 3.2066 no 2_666
H(37) H(8) 2.4404 no 2_666
H(37) H(28) 2.9458 no 2_656
H(37) H(32) 3.5223 no 2_656
H(38) Cl(1) 3.4961 no 2_656
H(38) O(3) 2.7026 no 2_656
H(38) N(4) 3.0295 no 2_656
H(38) C(29) 2.6712 no 2_656
H(38) C(30) 3.2734 no 2_656
H(38) C(90) 3.4879 no 2_656
H(38) H(6) 3.4989 no 1_545
H(38) H(28) 3.1523 no 2_656
H(38) H(29) 3.5694 no 2_656
H(38) H(74) 3.3919 no 1_455
H(38) H(93) 2.7308 no 2_656
H(39) Cl(1) 3.3962 no 2_656
H(39) H(6) 2.9478 no 1_545
H(39) H(82) 2.9709 no .
H(39) H(86) 3.0314 no .
H(40) O(23) 3.2353 no 1_455
H(40) N(24) 3.3051 no 1_455
H(40) C(13) 3.2387 no 2_666
H(40) C(79) 3.1909 no 1_455
H(40) H(8) 3.2364 no 2_666
H(40) H(9) 2.4949 no 2_666
H(40) H(11) 3.4421 no 2_666
H(40) H(28) 3.4454 no 2_656
H(40) H(74) 3.3795 no 1_455
H(41) C(84) 3.5510 no .
H(41) H(9) 3.3779 no 2_666
H(41) H(11) 3.5363 no 2_666
H(41) H(80) 3.3497 no .
H(41) H(82) 2.8875 no .
H(41) H(84) 3.0628 no .
H(42) O(3) 3.3419 no 2_656
H(42) O(22) 3.1100 no 1_455
H(42) N(24) 2.9754 no 1_455
H(42) C(78) 3.0618 no 1_455
H(42) C(90) 3.4346 no 2_656
H(42) H(71) 2.8065 no 2_555
H(42) H(74) 2.8567 no 1_455
H(42) H(93) 2.9037 no 2_656
H(42) H(94) 3.3744 no 2_656
H(43) Cl(1) 3.4807 no 2_656
H(43) C(85) 3.3346 no .
H(43) C(86) 3.1650 no .
H(43) C(87) 3.3575 no .
H(43) H(71) 2.9135 no 2_555
H(43) H(82) 3.5292 no .
H(43) H(84) 2.7190 no .
H(43) H(86) 2.5931 no .
H(43) H(88) 2.7447 no .
H(44) C(74) 3.1078 no 2_555
H(44) H(15) 3.4689 no 2_666
H(44) H(16) 3.3491 no 2_666
H(44) H(21) 3.5636 no 2_666
H(44) H(63) 3.5037 no .
H(44) H(71) 2.4328 no 2_555
H(44) H(72) 3.4130 no 2_555
H(44) H(73) 3.0537 no 2_555
H(44) H(76) 3.4094 no 1_455
H(44) H(88) 3.4229 no .
H(45) C(19) 3.4381 no 2_666
H(45) H(11) 2.9534 no 2_666
H(45) H(15) 3.3551 no 2_666
H(45) H(16) 2.6956 no 2_666
H(45) H(60) 3.3186 no .
H(45) H(63) 3.3318 no .
H(45) H(84) 2.7283 no .
H(46) N(23) 2.9904 no 1_455
H(46) N(24) 3.3098 no 1_455
H(46) C(17) 3.3146 no 2_666
H(46) C(19) 3.3440 no 2_666
H(46) C(77) 3.2147 no 1_455
H(46) C(78) 3.0987 no 1_455
H(46) C(79) 3.5461 no 1_455
H(46) C(80) 3.4814 no 1_455
H(46) H(9) 3.4176 no 2_666
H(46) H(11) 2.8628 no 2_666
H(46) H(12) 2.9500 no 2_666
H(46) H(15) 2.8439 no 2_666
H(46) H(16) 3.0210 no 2_666
H(47) O(1) 2.9282 no 2_766
H(47) C(14) 3.4534 no 2_766
H(47) C(17) 3.2392 no 2_766
H(47) H(12) 2.8087 no 2_766
H(47) H(14) 3.1361 no 2_766
H(47) H(48) 3.1112 no 2_766
H(48) O(1) 3.4242 no 2_766
H(48) C(14) 3.3153 no 2_766
H(48) C(15) 3.0131 no 2_766
H(48) C(51) 3.4759 no 2_766
H(48) C(52) 3.0742 no 2_766
H(48) H(10) 2.8172 no 2_766
H(48) H(47) 3.1112 no 2_766
H(48) H(48) 2.3429 no 2_766
H(48) H(75) 3.3445 no 2_766
H(49) O(3) 3.5368 no 2_766
H(49) O(23) 2.4376 no 2_766
H(49) C(12) 3.4263 no .
H(49) C(13) 3.5777 no .
H(49) C(27) 3.4215 no 2_766
H(49) C(29) 3.2699 no 2_766
H(49) C(30) 2.8572 no 2_766
H(49) C(79) 3.1895 no 2_766
H(49) C(80) 3.3187 no 2_766
H(49) H(8) 3.3334 no .
H(49) H(9) 3.5837 no .
H(49) H(29) 2.7344 no 2_766
H(49) H(75) 2.7575 no 2_766
H(50) O(2) 2.5432 no 1_565
H(50) O(3) 2.6337 no 2_766
H(50) O(23) 3.5408 no 2_766
H(50) C(28) 3.5592 no 1_565
H(50) C(29) 3.2286 no 2_766
H(50) H(7) 3.3739 no .
H(50) H(8) 3.5536 no .
H(50) H(28) 3.5936 no 1_565
H(50) H(29) 3.5175 no 2_766
H(50) H(74) 3.4502 no 1_565
H(51) O(2) 2.7630 no 1_565
H(51) O(3) 3.5056 no 2_766
H(51) O(22) 2.6117 no 1_565
H(51) N(24) 3.5923 no 1_565
H(51) C(78) 3.3057 no 1_565
H(51) H(7) 3.5957 no .
H(51) H(30) 3.0733 no 1_565
H(51) H(74) 3.2057 no 1_565
H(52) O(22) 2.7651 no 1_565
H(52) C(82) 3.5210 no 1_565
H(52) C(84) 3.1007 no 1_565
H(52) H(30) 3.4399 no 1_565
H(52) H(34) 2.8818 no 1_565
H(52) H(67) 3.5663 no 2_665
H(52) H(76) 3.5604 no 1_565
H(52) H(78) 2.7604 no 1_565
H(52) H(82) 2.6736 no 1_565
H(52) H(83) 2.6173 no 1_565
H(53) C(86) 3.0172 no 1_565
H(53) H(64) 3.2700 no 2_665
H(53) H(65) 3.3486 no 2_665
H(53) H(67) 3.4025 no 2_665
H(53) H(82) 3.3609 no 1_565
H(53) H(83) 3.2364 no 1_565
H(53) H(86) 2.5682 no 1_565
H(53) H(87) 2.5626 no 1_565
H(54) Cl(1) 3.3027 no 2_666
H(54) C(88) 3.4913 no 1_565
H(54) H(25) 3.1018 no 1_454
H(54) H(59) 3.2039 no 2_665
H(54) H(61) 3.2688 no 2_665
H(54) H(64) 3.1435 no 2_665
H(54) H(86) 3.5463 no 1_565
H(54) H(87) 3.5480 no 1_565
H(54) H(91) 3.0805 no 1_565
H(54) H(92) 3.0358 no 1_565
H(55) C(23) 3.3028 no 1_454
H(55) C(24) 3.0138 no 1_454
H(55) H(24) 2.6847 no 1_454
H(55) H(25) 2.7038 no 1_454
H(55) H(27) 2.7228 no 1_454
H(55) H(57) 3.0995 no 2_665
H(55) H(59) 2.9875 no 2_665
H(55) H(61) 3.5607 no 2_665
H(56) C(2) 3.5839 no .
H(56) C(3) 3.4492 no .
H(56) C(22) 3.5525 no 2_766
H(56) H(22) 2.6507 no 2_766
H(56) H(27) 3.5915 no 2_766
H(57) O(21) 3.0816 no 2_665
H(57) C(63) 3.1325 no 2_665
H(57) C(64) 3.0704 no 2_665
H(57) C(67) 3.2193 no 2_665
H(57) H(22) 3.4495 no 1_454
H(57) H(24) 3.0476 no 1_454
H(57) H(27) 3.3457 no 1_454
H(57) H(55) 3.0995 no 2_665
H(57) H(57) 2.5340 no 2_665
H(58) H(3) 3.0704 no .
H(58) H(24) 2.6816 no 1_454
H(59) C(24) 3.4549 no 2_766
H(59) C(62) 3.3146 no 2_665
H(59) C(63) 3.1685 no 2_665
H(59) H(25) 3.3837 no 2_766
H(59) H(27) 2.6979 no 2_766
H(59) H(54) 3.2039 no 2_665
H(59) H(55) 2.9875 no 2_665
H(59) H(92) 3.2834 no 2_655
H(60) H(16) 3.4431 no 2_666
H(60) H(45) 3.3186 no .
H(61) C(61) 3.0309 no 2_665
H(61) C(62) 2.9000 no 2_665
H(61) C(63) 3.0764 no 2_665
H(61) C(64) 3.3183 no 2_665
H(61) C(65) 3.4365 no 2_665
H(61) C(66) 3.3380 no 2_665
H(61) H(17) 3.2739 no 1_454
H(61) H(20) 3.1821 no 1_454
H(61) H(22) 3.3795 no 1_454
H(61) H(54) 3.2688 no 2_665
H(61) H(55) 3.5607 no 2_665
H(62) C(21) 3.3870 no 1_454
H(62) C(21) 3.4168 no 2_666
H(62) H(16) 3.2480 no 2_666
H(62) H(17) 3.5394 no 1_454
H(62) H(18) 3.4497 no 2_666
H(62) H(19) 2.5450 no 2_666
H(62) H(20) 2.4956 no 1_454
H(63) H(19) 3.3847 no 2_666
H(63) H(44) 3.5037 no .
H(63) H(45) 3.3318 no .
H(64) C(62) 3.4582 no 2_665
H(64) H(53) 3.2700 no 2_665
H(64) H(54) 3.1435 no 2_665
H(64) H(87) 3.4026 no 2_655
H(65) N(22) 3.2483 no 2_665
H(65) C(59) 3.0462 no 2_665
H(65) C(60) 2.8294 no 2_665
H(65) C(61) 3.2077 no 2_665
H(65) H(17) 3.3481 no 1_454
H(65) H(53) 3.3486 no 2_665
H(66) C(20) 3.5638 no 1_454
H(66) C(23) 3.5864 no 2_666
H(66) H(17) 3.2355 no 1_454
H(66) H(18) 3.0393 no 1_454
H(66) H(19) 2.7918 no 2_666
H(66) H(23) 2.7565 no 2_666
H(67) C(59) 3.4791 no 2_665
H(67) H(52) 3.5663 no 2_665
H(67) H(53) 3.4025 no 2_665
H(67) H(83) 3.4672 no 2_655
H(67) H(87) 3.5539 no 2_655
H(68) H(23) 3.4271 no 2_666
H(68) H(72) 2.9418 no 2_555
H(69) O(22) 3.1894 no 2_655
H(69) C(57) 3.4554 no 2_665
H(69) C(58) 3.4423 no 2_665
H(69) C(90) 3.1513 no 1_454
H(69) H(93) 3.5351 no 1_454
H(69) H(94) 2.1655 no 1_454
H(70) C(23) 3.5457 no 2_666
H(70) C(90) 3.3706 no 1_454
H(70) H(23) 2.6275 no 2_666
H(70) H(91) 3.3989 no 2_555
H(70) H(94) 2.4973 no 1_454
H(71) O(22) 3.3221 no 2_655
H(71) C(37) 3.1208 no 2_555
H(71) C(38) 3.1648 no 2_555
H(71) H(42) 2.8065 no 2_555
H(71) H(43) 2.9135 no 2_555
H(71) H(44) 2.4328 no 2_555
H(71) H(88) 3.2052 no 2_555
H(71) H(91) 3.5723 no 2_555
H(71) H(94) 3.1411 no 1_454
H(72) C(74) 3.2310 no 2_555
H(72) H(44) 3.4130 no 2_555
H(72) H(68) 2.9418 no 2_555
H(72) H(72) 2.2628 no 2_555
H(73) O(22) 2.8670 no 2_655
H(73) C(81) 3.5390 no 2_655
H(73) H(26) 3.5492 no 1_444
H(73) H(44) 3.0537 no 2_555
H(73) H(76) 2.5690 no 2_655
H(74) O(2) 3.23(5) no .
H(74) O(3) 1.88(3) no 2_756
H(74) N(4) 3.09(5) no 2_756
H(74) C(28) 3.34(5) no .
H(74) C(29) 2.82(4) no 2_756
H(74) H(28) 2.60(7) no 2_756
H(74) H(30) 3.3573 no .
H(74) H(38) 3.3919 no 1_655
H(74) H(40) 3.3795 no 1_655
H(74) H(42) 2.8567 no 1_655
H(74) H(50) 3.4502 no 1_545
H(74) H(51) 3.2057 no 1_545
H(74) H(93) 3.3357 no 2_756
H(75) C(13) 3.4602 no 2_766
H(75) C(25) 3.4856 no .
H(75) C(26) 3.3063 no .
H(75) C(27) 3.4993 no .
H(75) C(53) 3.5315 no 2_766
H(75) H(9) 2.9476 no 2_766
H(75) H(12) 2.7551 no 2_766
H(75) H(48) 3.3445 no 2_766
H(75) H(49) 2.7575 no 2_766
H(76) C(74) 3.4919 no 2_655
H(76) H(21) 3.0797 no 2_766
H(76) H(26) 2.9765 no 2_766
H(76) H(44) 3.4094 no 1_655
H(76) H(52) 3.5604 no 1_545
H(76) H(73) 2.5690 no 2_655
H(77) C(22) 3.1037 no 2_766
H(77) H(15) 2.9117 no 2_766
H(77) H(21) 2.3635 no 2_766
H(77) H(22) 2.9689 no 2_766
H(77) H(26) 3.1710 no 2_766
H(78) C(31) 3.1704 no .
H(78) C(33) 3.1053 no .
H(78) H(30) 2.6440 no .
H(78) H(31) 2.9092 no .
H(78) H(34) 2.5835 no .
H(78) H(35) 2.8080 no .
H(78) H(52) 2.7604 no 1_545
H(79) C(1) 3.0321 no .
H(79) C(2) 3.0059 no .
H(79) H(1) 2.7999 no .
H(79) H(2) 2.7842 no .
H(79) H(30) 3.5420 no .
H(79) H(31) 3.0355 no .
H(79) H(35) 3.1754 no .
H(80) C(2) 3.2051 no .
H(80) H(2) 2.5993 no .
H(80) H(41) 3.3497 no .
H(81) C(24) 2.8319 no 2_766
H(81) H(25) 3.4071 no 2_766
H(81) H(26) 2.3445 no 2_766
H(81) H(27) 2.4731 no 2_766
H(81) H(90) 3.5789 no 2_655
H(81) H(92) 3.3881 no 2_655
H(82) C(33) 3.4171 no .
H(82) C(36) 3.5670 no .
H(82) C(58) 3.4425 no 1_545
H(82) H(34) 2.7828 no .
H(82) H(35) 3.1844 no .
H(82) H(39) 2.9709 no .
H(82) H(41) 2.8875 no .
H(82) H(43) 3.5292 no .
H(82) H(52) 2.6736 no 1_545
H(82) H(53) 3.3609 no 1_545
H(83) C(58) 3.3876 no 1_545
H(83) H(26) 3.3843 no 2_766
H(83) H(52) 2.6173 no 1_545
H(83) H(53) 3.2364 no 1_545
H(83) H(67) 3.4672 no 2_655
H(83) H(89) 3.4748 no 2_655
H(83) H(90) 3.4115 no 2_655
H(83) H(92) 3.4873 no 2_655
H(84) C(37) 3.3065 no .
H(84) C(38) 3.3603 no .
H(84) H(41) 3.0628 no .
H(84) H(43) 2.7190 no .
H(84) H(45) 2.7283 no .
H(85) C(88) 3.2563 no 2_655
H(85) H(27) 3.5448 no 2_766
H(85) H(87) 3.5393 no 2_655
H(85) H(89) 3.2198 no 2_655
H(85) H(90) 3.4850 no 2_655
H(85) H(92) 2.4394 no 2_655
H(86) Cl(1) 3.5016 no 2_656
H(86) C(37) 3.5215 no .
H(86) C(59) 3.4185 no 1_545
H(86) H(39) 3.0314 no .
H(86) H(43) 2.5931 no .
H(86) H(53) 2.5682 no 1_545
H(86) H(54) 3.5463 no 1_545
H(87) C(59) 3.4329 no 1_545
H(87) C(87) 3.3268 no 2_655
H(87) H(53) 2.5626 no 1_545
H(87) H(54) 3.5480 no 1_545
H(87) H(64) 3.4026 no 2_655
H(87) H(67) 3.5539 no 2_655
H(87) H(85) 3.5393 no 2_655
H(87) H(89) 2.4157 no 2_655
H(87) H(92) 3.4862 no 2_655
H(88) C(37) 3.5982 no .
H(88) H(43) 2.7447 no .
H(88) H(44) 3.4229 no .
H(88) H(71) 3.2052 no 2_555
H(89) C(86) 3.1947 no 2_655
H(89) C(87) 3.5186 no 2_655
H(89) H(83) 3.4748 no 2_655
H(89) H(85) 3.2198 no 2_655
H(89) H(87) 2.4157 no 2_655
H(89) H(89) 3.0591 no 2_655
H(89) H(92) 3.4811 no 2_655
H(90) C(23) 3.5144 no 1_444
H(90) C(24) 2.4776 no 1_444
H(90) H(23) 3.3620 no 1_444
H(90) H(25) 2.0880 no 1_444
H(90) H(26) 2.0600 no 1_444
H(90) H(27) 3.1863 no 1_444
H(90) H(81) 3.5789 no 2_655
H(90) H(83) 3.4115 no 2_655
H(90) H(85) 3.4850 no 2_655
H(91) Cl(1) 2.9595 no 2_656
H(91) C(24) 2.7547 no 1_444
H(91) H(23) 3.4450 no 1_444
H(91) H(25) 1.8788 no 1_444
H(91) H(26) 2.9080 no 1_444
H(91) H(27) 3.4139 no 1_444
H(91) H(54) 3.0805 no 1_545
H(91) H(70) 3.3989 no 2_555
H(91) H(71) 3.5723 no 2_555
H(92) C(24) 2.4927 no 1_444
H(92) C(85) 3.3083 no 2_655
H(92) H(25) 1.8572 no 1_444
H(92) H(26) 2.4955 no 1_444
H(92) H(27) 2.7849 no 1_444
H(92) H(54) 3.0358 no 1_545
H(92) H(59) 3.2834 no 2_655
H(92) H(81) 3.3881 no 2_655
H(92) H(83) 3.4873 no 2_655
H(92) H(85) 2.4394 no 2_655
H(92) H(87) 3.4862 no 2_655
H(92) H(89) 3.4811 no 2_655
H(93) O(3) 2.2264 no .
H(93) C(29) 2.9311 no .
H(93) C(30) 3.2323 no .
H(93) C(35) 3.5832 no 2_656
H(93) H(29) 2.8579 no .
H(93) H(38) 2.7308 no 2_656
H(93) H(42) 2.9037 no 2_656
H(93) H(69) 3.5351 no 1_656
H(93) H(74) 3.3357 no 2_756
H(94) O(3) 3.5762 no .
H(94) C(73) 2.7160 no 1_656
H(94) C(74) 3.4772 no 1_656
H(94) H(42) 3.3744 no 2_656
H(94) H(69) 2.1655 no 1_656
H(94) H(70) 2.4973 no 1_656
H(94) H(71) 3.1411 no 1_656

loop_
_geom_hbond_atom_site_label_D
_geom_hbond_atom_site_label_H
_geom_hbond_atom_site_label_A
_geom_hbond_site_symmetry_A
_geom_hbond_distance_DA
_geom_hbond_distance_DH
_geom_hbond_distance_HA
_geom_hbond_angle_DHA
_geom_hbond_publ_flag
N(4) H(28) O(23) 2_756 2.787(10) 0.948 1.84(4) 175(5) no
N(24) H(74) O(3) 2_756 2.819(10) 0.946 1.88(3) 170(4) no

loop_
_geom_torsion_atom_site_label_1
_geom_torsion_atom_site_label_2
_geom_torsion_atom_site_label_3
_geom_torsion_atom_site_label_4
_geom_torsion
_geom_torsion_publ_flag
N(1) Pt(1) N(2) C(6) 0.8(6) no
N(1) Pt(1) N(2) C(10) -177.3(6) no
N(2) Pt(1) N(1) C(1) 176.3(7) no
N(2) Pt(1) N(1) C(5) 1.3(5) no
C(25) Pt(1) N(1) C(1) -0.1(7) no
C(25) Pt(1) N(1) C(5) -175.1(5) no
N(2) Pt(1) C(16) C(11) -0.8(6) no
N(2) Pt(1) C(16) C(15) 176.1(9) no
C(16) Pt(1) N(2) C(6) -179.5(7) no
C(16) Pt(1) N(2) C(10) 2.4(6) no
C(25) Pt(1) C(16) C(11) 175.7(6) no
C(25) Pt(1) C(16) C(15) -7.5(9) no
N(21) Pt(2) N(22) C(56) 3.8(6) no
N(21) Pt(2) N(22) C(60) -179.4(7) no
N(22) Pt(2) N(21) C(51) 176.3(7) no
N(22) Pt(2) N(21) C(55) -0.1(5) no
C(75) Pt(2) N(21) C(51) -3.9(7) no
C(75) Pt(2) N(21) C(55) 179.7(5) no
N(22) Pt(2) C(66) C(61) -1.7(5) no
N(22) Pt(2) C(66) C(65) -179.5(8) no
C(66) Pt(2) N(22) C(56) -177.2(7) no
C(66) Pt(2) N(22) C(60) -0.3(6) no
C(75) Pt(2) C(66) C(61) 178.5(5) no
C(75) Pt(2) C(66) C(65) 0.6(8) no
C(14) O(1) C(17) C(18) 172.3(8) no
C(17) O(1) C(14) C(13) 9.6(14) no
C(17) O(1) C(14) C(15) -169.9(9) no
C(64) O(21) C(67) C(68) -177.1(9) no
C(67) O(21) C(64) C(63) -5.3(15) no
C(67) O(21) C(64) C(65) 172.2(10) no
Pt(1) N(1) C(1) C(2) -177.2(6) no
Pt(1) N(1) C(5) C(4) 179.2(6) no
Pt(1) N(1) C(5) C(6) -2.9(9) no
C(1) N(1) C(5) C(4) 3.7(13) no
C(1) N(1) C(5) C(6) -178.5(8) no
C(5) N(1) C(1) C(2) -2.3(14) no
Pt(1) N(2) C(6) C(5) -2.6(11) no
Pt(1) N(2) C(6) C(7) -178.9(6) no
Pt(1) N(2) C(10) C(9) 177.7(6) no
Pt(1) N(2) C(10) C(11) -3.3(11) no
C(6) N(2) C(10) C(9) -0.4(15) no
C(6) N(2) C(10) C(11) 178.7(8) no
C(10) N(2) C(6) C(5) 175.4(8) no
C(10) N(2) C(6) C(7) -0.8(14) no
C(27) N(3) C(28) O(2) 177.4(8) no
C(27) N(3) C(28) N(4) -4.2(13) no
C(28) N(3) C(27) C(26) 177.7(8) no
C(28) N(3) C(27) C(30) 0.6(13) no
C(27) N(3) C(31) C(32) -95.0(10) no
C(31) N(3) C(27) C(26) -5.5(13) no
C(31) N(3) C(27) C(30) 177.3(8) no
C(28) N(3) C(31) C(32) 81.9(9) no
C(31) N(3) C(28) O(2) 0.4(13) no
C(31) N(3) C(28) N(4) 178.8(8) no
C(28) N(4) C(29) O(3) 178.9(8) no
C(28) N(4) C(29) C(30) -1.0(13) no
C(29) N(4) C(28) O(2) -177.1(8) no
C(29) N(4) C(28) N(3) 4.5(14) no
Pt(2) N(21) C(51) C(52) -176.3(5) no
Pt(2) N(21) C(55) C(54) 177.1(6) no
Pt(2) N(21) C(55) C(56) -3.2(10) no
C(51) N(21) C(55) C(54) 0.6(14) no
C(51) N(21) C(55) C(56) -179.7(8) no
C(55) N(21) C(51) C(52) -0.3(13) no
Pt(2) N(22) C(56) C(55) -6.4(12) no
Pt(2) N(22) C(56) C(57) 177.8(7) no
Pt(2) N(22) C(60) C(59) -178.5(6) no
Pt(2) N(22) C(60) C(61) 2.2(11) no
C(56) N(22) C(60) C(59) -1.8(15) no
C(56) N(22) C(60) C(61) 178.9(9) no
C(60) N(22) C(56) C(55) 176.8(9) no
C(60) N(22) C(56) C(57) 1.0(16) no
C(77) N(23) C(78) O(22) 178.1(9) no
C(77) N(23) C(78) N(24) -2.3(13) no
C(78) N(23) C(77) C(76) 179.9(8) no
C(78) N(23) C(77) C(80) 0.0(13) no
C(77) N(23) C(81) C(82) -85.3(15) no
C(81) N(23) C(77) C(76) -2.4(15) no
C(81) N(23) C(77) C(80) 177.8(11) no
C(78) N(23) C(81) C(82) 92.6(13) no
C(81) N(23) C(78) O(22) 0.3(15) no
C(81) N(23) C(78) N(24) 179.8(10) no
C(78) N(24) C(79) O(23) 179.7(8) no
C(78) N(24) C(79) C(80) -0.0(13) no
C(79) N(24) C(78) O(22) -178.1(9) no
C(79) N(24) C(78) N(23) 2.4(14) no
N(1) C(1) C(2) C(3) 1.0(16) no
C(1) C(2) C(3) C(4) -0.9(16) no
C(2) C(3) C(4) C(5) 2.3(15) no
C(3) C(4) C(5) N(1) -3.8(15) no
C(3) C(4) C(5) C(6) 178.7(8) no
N(1) C(5) C(6) N(2) 3.6(12) no
N(1) C(5) C(6) C(7) 179.5(8) no
C(4) C(5) C(6) N(2) -178.6(9) no
C(4) C(5) C(6) C(7) -2.7(15) no
N(2) C(6) C(7) C(8) 2.3(15) no
C(5) C(6) C(7) C(8) -173.5(9) no
C(6) C(7) C(8) C(9) -2.6(17) no
C(7) C(8) C(9) C(10) 1.5(17) no
C(8) C(9) C(10) N(2) 0.1(15) no
C(8) C(9) C(10) C(11) -178.8(10) no
N(2) C(10) C(11) C(12) -177.8(9) no
N(2) C(10) C(11) C(16) 2.6(13) no
C(9) C(10) C(11) C(12) 1.1(18) no
C(9) C(10) C(11) C(16) -178.5(10) no
C(10) C(11) C(12) C(13) 178.1(9) no
C(10) C(11) C(16) Pt(1) -0.7(12) no
C(10) C(11) C(16) C(15) -178.0(8) no
C(12) C(11) C(16) Pt(1) 179.6(9) no
C(12) C(11) C(16) C(15) 2.4(15) no
C(16) C(11) C(12) C(13) -2.3(16) no
C(11) C(12) C(13) C(14) -0.8(16) no
C(12) C(13) C(14) O(1) -175.7(9) no
C(12) C(13) C(14) C(15) 3.8(15) no
O(1) C(14) C(15) C(16) 175.8(7) no
C(13) C(14) C(15) C(16) -3.7(14) no
C(14) C(15) C(16) Pt(1) -176.1(8) no
C(14) C(15) C(16) C(11) 0.6(13) no
O(1) C(17) C(18) C(19) -178.4(10) no
C(17) C(18) C(19) C(20) -173.1(11) no
C(18) C(19) C(20) C(21) -177.4(11) no
C(19) C(20) C(21) C(22) -66.4(17) no
C(20) C(21) C(22) C(23) -175.5(11) no
C(21) C(22) C(23) C(24) 177.3(11) no
N(3) C(27) C(30) C(29) 3.2(14) no
C(26) C(27) C(30) C(29) -173.9(8) no
O(3) C(29) C(30) C(27) 177.1(8) no
N(4) C(29) C(30) C(27) -3.0(13) no
N(3) C(31) C(32) C(33) -170.4(7) no
C(31) C(32) C(33) C(34) 171.7(7) no
C(32) C(33) C(34) C(35) -172.6(7) no
C(33) C(34) C(35) C(36) -73.0(10) no
C(34) C(35) C(36) C(37) -174.7(8) no
C(35) C(36) C(37) C(38) 179.6(8) no
N(21) C(51) C(52) C(53) 0.4(13) no
C(51) C(52) C(53) C(54) -0.9(14) no
C(52) C(53) C(54) C(55) 1.3(16) no
C(53) C(54) C(55) N(21) -1.1(15) no
C(53) C(54) C(55) C(56) 179.3(9) no
N(21) C(55) C(56) N(22) 6.2(13) no
N(21) C(55) C(56) C(57) -178.3(9) no
C(54) C(55) C(56) N(22) -174.1(9) no
C(54) C(55) C(56) C(57) 1.4(17) no
N(22) C(56) C(57) C(58) -0.8(17) no
C(55) C(56) C(57) C(58) -176.1(10) no
C(56) C(57) C(58) C(59) 1.4(19) no
C(57) C(58) C(59) C(60) -2.1(19) no
C(58) C(59) C(60) N(22) 2.2(16) no
C(58) C(59) C(60) C(61) -178.6(10) no
N(22) C(60) C(61) C(62) 175.1(9) no
N(22) C(60) C(61) C(66) -3.6(13) no
C(59) C(60) C(61) C(62) -4.1(17) no
C(59) C(60) C(61) C(66) 177.1(10) no
C(60) C(61) C(62) C(63) -178.8(9) no
C(60) C(61) C(66) Pt(2) 3.3(11) no
C(60) C(61) C(66) C(65) -178.5(8) no
C(62) C(61) C(66) Pt(2) -175.4(8) no
C(62) C(61) C(66) C(65) 2.7(14) no
C(66) C(61) C(62) C(63) -0.1(15) no
C(61) C(62) C(63) C(64) -2.5(16) no
C(62) C(63) C(64) O(21) -180.0(10) no
C(62) C(63) C(64) C(65) 2.6(16) no
O(21) C(64) C(65) C(66) -177.7(8) no
C(63) C(64) C(65) C(66) -0.0(15) no
C(64) C(65) C(66) Pt(2) 175.2(8) no
C(64) C(65) C(66) C(61) -2.6(13) no
O(21) C(67) C(68) C(69) -175.7(11) no
C(67) C(68) C(69) C(70) -176.1(12) no
C(68) C(69) C(70) C(71) -175.5(12) no
C(69) C(70) C(71) C(72) -172.0(12) no
C(70) C(71) C(72) C(73) 174.9(12) no
C(71) C(72) C(73) C(74) -178.7(11) no
N(23) C(77) C(80) C(79) 2.6(14) no
C(76) C(77) C(80) C(79) -177.2(8) no
O(23) C(79) C(80) C(77) 177.7(8) no
N(24) C(79) C(80) C(77) -2.6(13) no
N(23) C(81) C(82) C(83) -170.1(12) no
C(81) C(82) C(83) C(84) 102.7(19) no
C(82) C(83) C(84) C(85) 170.6(14) no
C(83) C(84) C(85) C(86) 175.5(15) no
C(84) C(85) C(86) C(87) -179.1(13) no
C(85) C(86) C(87) C(88) -178.6(14) no
